data_7134863
loop_
_publ_author_name
'Zhang, Yujie'
'Jia, Hongli'
'Yan, Bingzheng'
'Hou, Jian'
'Guo, Huifang'
'Li, Qi'
'Xin, Chengrui'
'Li, Simin'
'Dong, Jinrun'
'Shen, Hui'

_publ_section_title
;
 One-pot synthesis of atomically precise chiral PtAg<sub>4</sub>
 nanoclusters.
;
_journal_issue 72
_journal_name_full 'Chemical communications (Cambridge, England)'
_journal_page_first 13691
_journal_page_last 13694
_journal_paper_doi 10.1039/d5cc03572d
_journal_volume 61
_journal_year 2025
_chemical_absolute_configuration ad
_chemical_formula_moiety 'C116 H120 Ag4 Cl P8 Pt, 2(F6 Sb1), 1.5(C4 H10 O), 0.5(C H2 Cl2)'
_chemical_formula_sum 'C122.5 H136 Ag4 Cl2 F12 O1.5 P8 Pt Sb2'
_chemical_formula_weight 3049.03
_space_group_crystal_system monoclinic
_space_group_IT_number 4
_space_group_name_Hall 'P 2yb'
_space_group_name_H-M_alt 'P 1 21 1'
_atom_sites_solution_hydrogens mixed
_atom_sites_solution_primary dual
_audit_creation_date 2025-07-15
_audit_creation_method
;
Olex2 1.3
(compiled 2020.11.12 svn.r5f609507 for OlexSys, GUI svn.r6408)
;
_audit_update_record
;
2025-07-17 deposited with the CCDC.	2025-07-28 downloaded from the CCDC.
;
_cell_angle_alpha 90
_cell_angle_beta 102.0500(10)
_cell_angle_gamma 90
_cell_formula_units_Z 2
_cell_length_a 14.55240(10)
_cell_length_b 15.94210(10)
_cell_length_c 26.8018(2)
_cell_measurement_reflns_used 43569
_cell_measurement_temperature 100.00(10)
_cell_measurement_theta_max 65.8290
_cell_measurement_theta_min 3.1020
_cell_volume 6080.90(8)
_computing_cell_refinement 'CrysAlisPro 1.171.40.80a (Rigaku OD, 2020)'
_computing_data_collection 'CrysAlisPro 1.171.40.80a (Rigaku OD, 2020)'
_computing_data_reduction 'CrysAlisPro 1.171.40.80a (Rigaku OD, 2020)'
_computing_molecular_graphics 'Olex2 1.3 (Dolomanov et al., 2009)'
_computing_publication_material 'Olex2 1.3 (Dolomanov et al., 2009)'
_computing_structure_refinement 'SHELXL 2018/3 (Sheldrick, 2015)'
_computing_structure_solution 'ShelXT (Sheldrick, 2015)'
_diffrn_ambient_environment N~2~
_diffrn_ambient_temperature 100.00(10)
_diffrn_detector 'Hybrid Pixel Array Detector'
_diffrn_detector_area_resol_mean 10.0000
_diffrn_detector_type HyPix
_diffrn_measured_fraction_theta_full 0.988
_diffrn_measured_fraction_theta_max 0.988
_diffrn_measurement_details
;
List of Runs (angles in degrees, time in seconds):

  # Type    Start    End  Width  t~exp~   \w     \q     \k     \f   Frames
#--------------------------------------------------------------------------
  1  \w     21.00 114.00   0.50    1.00    --   44.78  56.00  61.00  186
  2  \w     78.00 161.00   0.50    2.00    --   90.07  56.00  61.00  166
  3  \w    129.00 164.00   0.50    2.00    --   90.07 125.00 -90.00   70
  4  \w     19.00  45.00   0.50    2.00    --   90.07 -56.00 -80.00   52
  5  \w     25.00  50.00   0.50    2.00    --   90.07 -45.00-120.00   50
  6  \w     67.00 104.00   0.50    2.00    --   90.07 -77.00-150.00   74
  7  \w     79.00 109.00   0.50    2.00    --   90.07-125.00-120.00   60
  8  \w     54.00  99.00   0.50    2.00    --   90.07-125.00  30.00   90
  9  \w     56.00 117.00   0.50    2.00    --   90.07-125.00  60.00  122
 10  \w     39.00 117.00   0.50    2.00    --   90.07-125.00 150.00  156
 11  \w     33.00 101.00   0.50    1.00    --   44.78-125.00 150.00  136
 12  \w     24.00  51.00   0.50    2.00    --   90.07 -45.00  60.00   54
 13  \w     13.00  44.00   0.50    2.00    --   90.07 -45.00  90.00   62
 14  \w     17.00  57.00   0.50    2.00    --   90.07 -61.00 120.00   80
 15  \w     13.00  38.00   0.50    2.00    --   90.07 -45.00 -30.00   50
 16  \w     14.00  59.00   0.50    1.00    --   44.78 -56.00 -80.00   90
 17  \w     20.00  46.00   0.50    2.00    --   90.07 -77.00-150.00   52
 18  \w     37.00 108.00   0.50    2.00    --   90.07 -94.00-150.00  142
 19  \w    -14.00  38.00   0.50    1.00    --  -43.22  19.00-180.00  104
 20  \w    -41.00 -14.00   0.50    2.00    --  -88.51  45.00 -90.00   54
 21  \w    -35.00  -9.00   0.50    2.00    --  -88.51  30.00 -90.00   52
 22  \w    -35.00  -8.00   0.50    2.00    --  -88.51  30.00 -30.00   54
 23  \w    -39.00 -11.00   0.50    2.00    --  -88.51  45.00   0.00   56
 24  \w    -41.00 -15.00   0.50    2.00    --  -88.51  56.00  61.00   52
 25  \w    -46.00 -14.00   0.50    2.00    --  -88.51  45.00  60.00   64
 26  \w    -35.00 -10.00   0.50    2.00    --  -88.51  30.00  30.00   50
 27  \w    -35.00 -10.00   0.50    2.00    --  -88.51  30.00  60.00   50
 28  \w    -35.00 -10.00   0.50    2.00    --  -88.51  30.00  90.00   50
 29  \w    -35.00 -10.00   0.50    2.00    --  -88.51  30.00 150.00   50
 30  \w      5.00  31.00   0.50    1.00    --  -43.22  56.00  61.00   52
 31  \w    -34.00  -8.00   0.50    2.00    --  -88.51  30.00   0.00   52
 32  \w    -44.00 -11.00   0.50    2.00    --  -88.51  45.00  30.00   66
 33  \w    -48.00 -11.00   0.50    2.00    --  -88.51  45.00-120.00   74
 34  \w    -35.00  -9.00   0.50    2.00    --  -88.51  30.00-180.00   52
 35  \w    -35.00 -10.00   0.50    2.00    --  -88.51  30.00-120.00   50
 36  \w    -35.00 -10.00   0.50    2.00    --  -88.51  30.00-150.00   50
 37  \w    -48.00 -13.00   0.50    2.00    --  -88.51  45.00-180.00   70
 38  \w    -44.00 -13.00   0.50    2.00    --  -88.51  45.00-150.00   62
 39  \w    -67.00 -14.00   0.50    2.00    --  -88.51  61.00-120.00  106
 40  \w    -87.00 -18.00   0.50    2.00    --  -88.51 125.00 -90.00  138
 41  \w    -87.00 -44.00   0.50    2.00    --  -88.51 125.00  30.00   86
 42  \w   -112.00 -20.00   0.50    1.00    --  -43.22 -56.00 -80.00  184
 43  \w    -29.00   6.00   0.50    1.00    --   44.78 -56.00 -80.00   70
 44  \w   -109.00 -70.00   0.50    1.00    --  -43.22-125.00-120.00   78
 45  \w   -117.00 -90.00   0.50    1.00    --  -43.22-125.00-150.00   54
 46  \w   -159.00 -92.00   0.50    2.00    --  -88.51 -56.00 -80.00  134
;
_diffrn_measurement_device 'four-circle diffractometer'
_diffrn_measurement_device_type 'XtaLAB Synergy, Dualflex, HyPix'
_diffrn_measurement_method '\w scans'
_diffrn_orient_matrix_type 'CrysAlisPro convention (1999,Acta A55,543-557)'
_diffrn_orient_matrix_UB_11 0.0584009000
_diffrn_orient_matrix_UB_12 -0.0270646000
_diffrn_orient_matrix_UB_13 -0.0390228000
_diffrn_orient_matrix_UB_21 0.0516773000
_diffrn_orient_matrix_UB_22 0.0849121000
_diffrn_orient_matrix_UB_23 0.0067110000
_diffrn_orient_matrix_UB_31 0.0749657000
_diffrn_orient_matrix_UB_32 -0.0374135000
_diffrn_orient_matrix_UB_33 0.0434717000
_diffrn_radiation_monochromator mirror
_diffrn_radiation_probe x-ray
_diffrn_radiation_type CuK\a
_diffrn_radiation_wavelength 1.54184
_diffrn_reflns_av_R_equivalents 0.0503
_diffrn_reflns_av_unetI/netI 0.0421
_diffrn_reflns_Laue_measured_fraction_full 0.988
_diffrn_reflns_Laue_measured_fraction_max 0.988
_diffrn_reflns_limit_h_max 17
_diffrn_reflns_limit_h_min -17
_diffrn_reflns_limit_k_max 18
_diffrn_reflns_limit_k_min -18
_diffrn_reflns_limit_l_max 31
_diffrn_reflns_limit_l_min -25
_diffrn_reflns_number 68998
_diffrn_reflns_point_group_measured_fraction_full 0.946
_diffrn_reflns_point_group_measured_fraction_max 0.946
_diffrn_reflns_theta_full 65.890
_diffrn_reflns_theta_max 65.890
_diffrn_reflns_theta_min 3.105
_diffrn_source 'micro-focus sealed X-ray tube'
_diffrn_source_type 'PhotonJet (Cu) X-ray Source'
_exptl_absorpt_coefficient_mu 12.572
_exptl_absorpt_correction_T_max 1.00000
_exptl_absorpt_correction_T_min 0.48435
_exptl_absorpt_correction_type multi-scan
_exptl_absorpt_process_details
;
CrysAlisPro 1.171.40.80a (Rigaku Oxford Diffraction, 2020)
Empirical absorption correction using spherical harmonics,
 implemented in SCALE3 ABSPACK scaling algorithm.
;
_exptl_crystal_colour 'clear yellowish yellow'
_exptl_crystal_colour_lustre clear
_exptl_crystal_colour_modifier yellowish
_exptl_crystal_colour_primary yellow
_exptl_crystal_density_diffrn 1.665
_exptl_crystal_description block
_exptl_crystal_F_000 3026
_exptl_crystal_size_max 0.191
_exptl_crystal_size_mid 0.09
_exptl_crystal_size_min 0.082
_refine_diff_density_max 1.166
_refine_diff_density_min -1.351
_refine_diff_density_rms 0.103
_refine_ls_abs_structure_details
;
 Flack x determined using 8413 quotients [(I+)-(I-)]/[(I+)+(I-)]
 (Parsons, Flack and Wagner, Acta Cryst. B69 (2013) 249-259).
;
_refine_ls_abs_structure_Flack -0.022(5)
_refine_ls_extinction_method none
_refine_ls_goodness_of_fit_ref 1.025
_refine_ls_hydrogen_treatment constr
_refine_ls_matrix_type full
_refine_ls_number_parameters 1797
_refine_ls_number_reflns 20000
_refine_ls_number_restraints 2078
_refine_ls_restrained_S_all 1.039
_refine_ls_R_factor_all 0.0407
_refine_ls_R_factor_gt 0.0391
_refine_ls_shift/su_max 0.001
_refine_ls_shift/su_mean 0.000
_refine_ls_structure_factor_coef Fsqd
_refine_ls_weighting_details 'w=1/[\s^2^(Fo^2^)+(0.0760P)^2^+4.2888P] where P=(Fo^2^+2Fc^2^)/3'
_refine_ls_weighting_scheme calc
_refine_ls_wR_factor_gt 0.1020
_refine_ls_wR_factor_ref 0.1032
_reflns_Friedel_coverage 0.842
_reflns_Friedel_fraction_full 0.901
_reflns_Friedel_fraction_max 0.901
_reflns_number_gt 19327
_reflns_number_total 20000
_reflns_threshold_expression 'I > 2\s(I)'
_cod_data_source_file d5cc03572d2.cif
_cod_data_source_block xl-2-20201220-8
_cod_depositor_comments 'Adding full bibliography for 7134862--7134863.cif.'
_cod_original_formula_sum 'C122.50 H136 Ag4 Cl2 F12 O1.50 P8 Pt Sb2'
_cod_database_code 7134863
_shelx_shelxl_version_number 2018/3
_shelx_space_group_comment
;
The symmetry employed for this shelxl refinement is uniquely defined
by the following loop, which should always be used as a source of
symmetry information in preference to the above space-group names.
They are only intended as comments.
;
_shelx_estimated_absorpt_t_max 0.425
_shelx_estimated_absorpt_t_min 0.197
_reflns_odcompleteness_completeness 99.93
_reflns_odcompleteness_iscentric 1
_reflns_odcompleteness_theta 61.08
_olex2_refinement_description
;
1. Fixed Uiso
 At 1.2 times of:
  All C(H) groups, All C(H,H) groups
 At 1.5 times of:
  All C(H,H,H) groups
2. Restrained distances
 C10-C11
 1.5 with sigma of 0.02
 C20-C030 = C03A-C030
 1.52 with sigma of 0.01
 C1H-C1I = C1I-C1J
 1.36 with sigma of 0.02
 C1G-C1H = C1J-C1K = C1K-C1L
 1.37 with sigma of 0.02
 C1G-C1L
 1.38 with sigma of 0.02
 C1B-C1C = C1C-C1D
 1.36 with sigma of 0.02
 C1A-C1B = C1D-C1E = C1E-C1F
 1.37 with sigma of 0.02
 C12-C13 = C15-C17 = C17-C18
 1.37 with sigma of 0.02
 C1A-C1F
 1.38 with sigma of 0.02
 C13-C14 = C14-C15
 1.36 with sigma of 0.02
 Sb2-F3 = Sb2-F4 = Sb2-F6 = Sb2-F8
 1.88 with sigma of 0.02
 C12-C18
 1.38 with sigma of 0.02
 Sb2-F5 = Sb2-F7
 1.87 with sigma of 0.02
 C2-C7
 1.38 with sigma of 0.02
 Sb1-F10 = Sb1-F12
 1.87 with sigma of 0.02
 C3-C4 = C4-C5
 1.36 with sigma of 0.02
 C2-C3 = C5-C6 = C6-C7
 1.37 with sigma of 0.02
 Sb1-F1 = Sb1-F2 = Sb1-F11 = Sb1-F13
 1.88 with sigma of 0.02
 Cl3-C1
 1.771 with sigma of 0.01
 C8-C9
 1.48 with sigma of 0.02
 O2-C10
 1.42 with sigma of 0.02
 O2-C9
 1.41 with sigma of 0.02
 O2-C8 = O2-C11
 2.37 with sigma of 0.04
 C1A-C1E
 2.38 with sigma of 0.04
 C1H-C1J
 2.36 with sigma of 0.04
 C1G-C1I = C1I-C1K = C1J-C1L
 2.37 with sigma of 0.04
 C1G-C1K
 2.38 with sigma of 0.04
 C1A-C1C = C1C-C1E = C1D-C1F
 2.37 with sigma of 0.04
 C1B-C1D
 2.36 with sigma of 0.04
 C12-C14 = C14-C17 = C15-C18
 2.37 with sigma of 0.04
 C13-C15
 2.36 with sigma of 0.04
 C12-C17
 2.38 with sigma of 0.04
 C2-C4 = C4-C6 = C5-C7
 2.37 with sigma of 0.04
 C3-C5
 2.36 with sigma of 0.04
 C2-C6
 2.38 with sigma of 0.04
 C8-C9 \\sim C10-C11
 with sigma of 0.02
 C8-O2 \\sim O2-C11
 with sigma of 0.04
 C1G-C1H \\sim C1H-C1I \\sim C1I-C1J \\sim C1J-C1K \\sim C1K-C1L \\sim C1L-C1G
 with sigma of 0.02
 C1G-C1K \\sim C1G-C1I \\sim C1K-C1I \\sim C1J-C1H \\sim C1J-C1L \\sim C1L-C1H
 with sigma of 0.04
 C1A-C1B \\sim C1B-C1C \\sim C1C-C1D \\sim C1D-C1E \\sim C1E-C1F \\sim C1F-C1A
 with sigma of 0.02
 C1A-C1E \\sim C1A-C1C \\sim C1E-C1C \\sim C1D-C1B \\sim C1D-C1F \\sim C1F-C1B
 with sigma of 0.04
 C12-C13 \\sim C13-C14 \\sim C14-C15 \\sim C15-C17 \\sim C17-C18 \\sim C18-C12
 with sigma of 0.02
 C12-C17 \\sim C12-C14 \\sim C17-C14 \\sim C15-C13 \\sim C15-C18 \\sim C18-C13
 with sigma of 0.04
 Sb2-F3 \\sim Sb2-F4 \\sim Sb2-F5 \\sim Sb2-F6 \\sim Sb2-F7 \\sim Sb2-F8
 with sigma of 0.02
 F3-F4 \\sim F3-F5 \\sim F3-F6 \\sim F3-F7 \\sim F4-F5 \\sim F4-F7 \\sim F4-F8
\\sim F5-F6 \\sim F5-F8 \\sim F6-F7
 \\sim F6-F8 \\sim F7-F8
 with sigma of 0.04
 C2-C3 \\sim C3-C4 \\sim C4-C5 \\sim C5-C6 \\sim C6-C7 \\sim C7-C2
 with sigma of 0.02
 C2-C6 \\sim C2-C4 \\sim C6-C4 \\sim C5-C3 \\sim C5-C7 \\sim C7-C3
 with sigma of 0.04
 F1-F2 \\sim F1-F10 \\sim F1-F11 \\sim F1-F12 \\sim F2-F10 \\sim F2-F12 \\sim
F2-F13 \\sim F10-F11 \\sim F10-
 F13 \\sim F11-F12 \\sim F11-F13 \\sim F12-F13
 with sigma of 0.04
 Sb1-F1 \\sim Sb1-F2 \\sim Sb1-F10 \\sim Sb1-F11 \\sim Sb1-F12 \\sim Sb1-F13
 with sigma of 0.02
 O2-C9 \\sim O2-C10
 with sigma of 0.02
3. Restrained planarity
 C1H, C1G, C1L, C1K, C1J, C1I, P00E
 with sigma of 0.1
 C1G, C1H, C1I, C1J, C1K, C1L
 with sigma of 0.1
 C1A, C1B, C1C, C1D, C1E, C1F
 with sigma of 0.1
 C1E, C1D, C1C, C1B, C1A, C1F, P00G
 with sigma of 0.1
 C12, C13, C14, C15, C17, C18
 with sigma of 0.1
 C14, C15, C17, C18, C12, C13, P00D
 with sigma of 0.1
 C2, C3, C4, C5, C6, C7
 with sigma of 0.1
4. Rigid bond restraints
 C19, C03V, C03H, C046, C44, C16, C03Z, C041, C040, C03I, C03G, C03N, C04B,
 C048, C03X, C039, C038, C03P, C04A, C047, C035, C03E, C044, C02T, C03C, C03A,
 C030, C03B, C03O
 with sigma for 1-2 distances of 0.01 and sigma for 1-3 distances of 0.01
 F03D, Sb07, F02S, F033, F03F, F03R, F045
 with sigma for 1-2 distances of 0.01 and sigma for 1-3 distances of 0.01
 C038, P00D, C03V
 with sigma for 1-2 distances of 0.01 and sigma for 1-3 distances of 0.01
 Sb06, F03S, F049, F18, F00R, F01V
 with sigma for 1-2 distances of 0.01 and sigma for 1-3 distances of 0.01
5. Uiso/Uaniso restraints and constraints
C20 \\sim C03A: within 1.7A with sigma of 0.01 and sigma for terminal atoms of
0.02 within 1.7A
C1G \\sim C1H \\sim C1I \\sim C1J \\sim C1K \\sim C1L: within 2A with sigma of
0.04 and sigma for terminal atoms of 0.08 within 2A
C44 \\sim C046 \\sim C03H \\sim C03V \\sim C19 \\sim C16 \\sim C044 \\sim C047
\\sim C04A \\sim C03E \\sim C035 \\sim C02T \\sim C041 \\sim C03Z \\sim C03N
\\sim C040 \\sim C03I \\sim C03G \\sim C03X \\sim C039 \\sim C038 \\sim C048
\\sim C04B \\sim C03P \\sim C03A \\sim C03C \\sim C03O \\sim C03B \\sim C030:
within 2A with sigma of 0.01 and sigma for terminal atoms of 0.02 within 2A
O2 \\sim C8 \\sim C9 \\sim C10 \\sim C11: within 2A with sigma of 0.04 and
sigma for terminal atoms of 0.08 within 2A
C1A \\sim C1B \\sim C1C \\sim C1D \\sim C1E \\sim C1F: within 2A with sigma of
0.04 and sigma for terminal atoms of 0.08 within 2A
C12 \\sim C13 \\sim C14 \\sim C15 \\sim C17 \\sim C18: within 2A with sigma of
0.04 and sigma for terminal atoms of 0.08 within 2A
C038 \\sim P00D \\sim C03V: within 2A with sigma of 0.01 and sigma for terminal
atoms of 0.02 within 2A
F03D \\sim Sb07 \\sim F02S \\sim F033 \\sim F03F \\sim F03R \\sim F045: within
2A with sigma of 0.01 and sigma for terminal atoms of 0.02 within 2A
Sb2 \\sim F3 \\sim F4 \\sim F5 \\sim F6 \\sim F7 \\sim F8: within 2A with sigma
of 0.04 and sigma for terminal atoms of 0.08 within 2A
F03S \\sim Sb06 \\sim F049 \\sim F18 \\sim F00R \\sim F01V: within 2A with
sigma of 0.01 and sigma for terminal atoms of 0.02 within 2A
Sb1 \\sim F1 \\sim F2 \\sim F10 \\sim F11 \\sim F12 \\sim F13: within 2A with
sigma of 0.04 and sigma for terminal atoms of 0.08 within 2A
C2 \\sim C3 \\sim C4 \\sim C5 \\sim C6 \\sim C7: within 2A with sigma of 0.04
and sigma for terminal atoms of 0.08 within 2A
Cl3 \\sim C1: within 2A with sigma of 0.04 and sigma for terminal atoms of 0.08
within 2A
Uanis(C11) \\sim Ueq, Uanis(O2) \\sim Ueq, Uanis(C9) \\sim Ueq, Uanis(C10)
\\sim Ueq, Uanis(C8) \\sim Ueq: with sigma of 0.01 and sigma for terminal atoms
of 0.01
Uanis(C041) \\sim Ueq, Uanis(C1I) \\sim Ueq, Uanis(C03Z) \\sim Ueq, Uanis(C03N)
\\sim Ueq, Uanis(C1J) \\sim Ueq, Uanis(C1K) \\sim Ueq, Uanis(C03G) \\sim Ueq,
Uanis(C1L) \\sim Ueq, Uanis(C040) \\sim Ueq, Uanis(C1G) \\sim Ueq, Uanis(C1H)
\\sim Ueq, Uanis(C03I) \\sim Ueq: with sigma of 0.01 and sigma for terminal
atoms of 0.01
Uanis(C030) \\sim Ueq, Uanis(C03B) \\sim Ueq, Uanis(C03O) \\sim Ueq,
Uanis(C03C) \\sim Ueq, Uanis(C03A) \\sim Ueq, Uanis(C20) \\sim Ueq: with sigma
of 0.01 and sigma for terminal atoms of 0.01
Uanis(C1F) \\sim Ueq, Uanis(C02T) \\sim Ueq, Uanis(C1E) \\sim Ueq, Uanis(C035)
\\sim Ueq, Uanis(C1D) \\sim Ueq, Uanis(C03E) \\sim Ueq, Uanis(C044) \\sim Ueq,
Uanis(C04A) \\sim Ueq, Uanis(C1C) \\sim Ueq, Uanis(C1B) \\sim Ueq, Uanis(C1A)
\\sim Ueq, Uanis(C047) \\sim Ueq: with sigma of 0.01 and sigma for terminal
atoms of 0.01
Uanis(C048) \\sim Ueq, Uanis(C04B) \\sim Ueq, Uanis(C03P) \\sim Ueq,
Uanis(C038) \\sim Ueq, Uanis(C039) \\sim Ueq, Uanis(C03X) \\sim Ueq: with sigma
of 0.1 and sigma for terminal atoms of 0.2
Uanis(C5) \\sim Ueq, Uanis(C4) \\sim Ueq, Uanis(C3) \\sim Ueq, Uanis(C2) \\sim
Ueq, Uanis(C7) \\sim Ueq, Uanis(C6) \\sim Ueq, Uanis(C16) \\sim Ueq, Uanis(C44)
\\sim Ueq, Uanis(C046) \\sim Ueq, Uanis(C03H) \\sim Ueq, Uanis(C03V) \\sim Ueq,
Uanis(C19) \\sim Ueq: with sigma of 0.01 and sigma for terminal atoms of 0.01
Uanis(C15) \\sim Ueq, Uanis(C17) \\sim Ueq, Uanis(C18) \\sim Ueq, Uanis(C12)
\\sim Ueq, Uanis(C14) \\sim Ueq, Uanis(C13) \\sim Ueq, Uanis(C039) \\sim Ueq,
Uanis(C038) \\sim Ueq, Uanis(C03P) \\sim Ueq, Uanis(C04B) \\sim Ueq,
Uanis(C048) \\sim Ueq, Uanis(C03X) \\sim Ueq: with sigma of 0.01 and sigma for
terminal atoms of 0.01
Uanis(F045) \\sim Ueq, Uanis(Sb07) \\sim Ueq, Uanis(F02S) \\sim Ueq,
Uanis(F033) \\sim Ueq, Uanis(F03D) \\sim Ueq, Uanis(F03F) \\sim Ueq,
Uanis(F03R) \\sim Ueq: with sigma of 0.01 and sigma for terminal atoms of 0.01
Uanis(C043) \\sim Ueq, Uanis(C03C) \\sim Ueq: with sigma of 0.01 and sigma for
terminal atoms of 0.02
Uanis(F049) \\sim Ueq, Uanis(Sb06) \\sim Ueq, Uanis(F03S) \\sim Ueq, Uanis(F9)
\\sim Ueq, Uanis(F18) \\sim Ueq, Uanis(F01V) \\sim Ueq, Uanis(F00R) \\sim Ueq,
Uanis(F13) \\sim Ueq, Uanis(Sb1) \\sim Ueq, Uanis(F10) \\sim Ueq, Uanis(F11)
\\sim Ueq, Uanis(F12) \\sim Ueq, Uanis(F1) \\sim Ueq, Uanis(F2) \\sim Ueq: with
sigma of 0.01 and sigma for terminal atoms of 0.01
Uanis(C1) \\sim Ueq, Uanis(Cl1) \\sim Ueq, Uanis(Cl3) \\sim Ueq: with sigma of
0.01 and sigma for terminal atoms of 0.01
Uanis(F5) \\sim Ueq, Uanis(Sb2) \\sim Ueq, Uanis(F3) \\sim Ueq, Uanis(F7) \\sim
Ueq, Uanis(F6) \\sim Ueq, Uanis(F4) \\sim Ueq, Uanis(F8) \\sim Ueq: with sigma
of 0.01 and sigma for terminal atoms of 0.01
6. Rigid body (RIGU) restrains
 O2, C8, C9, C10, C11
 with sigma for 1-2 distances of 0.004 and sigma for 1-3 distances of 0.004
 C10, O2, C9, C8, C11
 with sigma for 1-2 distances of 0.001 and sigma for 1-3 distances of 0.001
 C030, C03B, C03O, C03C, C03A, C20
 with sigma for 1-2 distances of 0.001 and sigma for 1-3 distances of 0.001
 C041, C1I, C03Z, C03N, C1J, C1K, C03G, C1L, C040, C1G, C1H, C03I
 with sigma for 1-2 distances of 0.001 and sigma for 1-3 distances of 0.001
 C1F, C02T, C1E, C035, C1D, C03E, C044, C04A, C1C, C1B, C1A, C047
 with sigma for 1-2 distances of 0.001 and sigma for 1-3 distances of 0.001
 C15, C17, C18, C12, C14, C13, C039, C038, C03P, C04B, C048, C03X
 with sigma for 1-2 distances of 0.001 and sigma for 1-3 distances of 0.001
 F045, Sb07, F02S, F033, F03D, F03F, F03R
 with sigma for 1-2 distances of 0.001 and sigma for 1-3 distances of 0.001
 Sb2, F3, F4, F5, F6, F7, F8
 with sigma for 1-2 distances of 0.004 and sigma for 1-3 distances of 0.004
 C2, C3, C4, C5, C6, C7
 with sigma for 1-2 distances of 0.004 and sigma for 1-3 distances of 0.004
 Sb1, F1, F2, F10, F11, F12, F13
 with sigma for 1-2 distances of 0.004 and sigma for 1-3 distances of 0.004
 Pt2, Pt01, Ag4, Ag04, Ag1, Ag05, Ag03, Ag8
 with sigma for 1-2 distances of 0.001 and sigma for 1-3 distances of 0.001
 F11, Sb1, F10, F12, F13, F1, F2, F049, Sb06, F03S, F9, F18, F01V, F00R
 with sigma for 1-2 distances of 0.001 and sigma for 1-3 distances of 0.001
 Cl3, C1
 with sigma for 1-2 distances of 0.004 and sigma for 1-3 distances of 0.004
 C1, Cl1, Cl3
 with sigma for 1-2 distances of 0.001 and sigma for 1-3 distances of 0.001
 F4, Sb2, F5, F3, F7, F6, F8
 with sigma for 1-2 distances of 0.001 and sigma for 1-3 distances of 0.001
7. Others
 Sof(Ag1)=Sof(Pt2)=Sof(Ag4)=Sof(Ag8)=1-FVAR(1)
 Sof(Pt01)=Sof(Ag03)=Sof(Ag04)=Sof(Ag05)=FVAR(1)
 Sof(Sb1)=Sof(F1)=Sof(F2)=Sof(F10)=Sof(F11)=Sof(F12)=Sof(F13)=1-FVAR(2)
 Sof(Sb06)=Sof(F00R)=Sof(F01V)=Sof(F03S)=Sof(F049)=Sof(F18)=Sof(F9)=FVAR(2)
 Sof(Sb2)=Sof(F3)=Sof(F4)=Sof(F5)=Sof(F6)=Sof(F7)=Sof(F8)=1-FVAR(3)
 Sof(Sb07)=Sof(F02S)=Sof(F033)=Sof(F03D)=Sof(F03F)=Sof(F03R)=Sof(F045)=FVAR(3)
 Sof(C2)=Sof(C3)=Sof(H3)=Sof(C4)=Sof(H4)=Sof(C5)=Sof(H5)=Sof(C6)=Sof(H6)=
 Sof(C7)=Sof(H7)=1-FVAR(4)
 Sof(C16)=Sof(H16)=Sof(C44)=Sof(H44)=Sof(C046)=Sof(H046)=Sof(C03H)=Sof(H03Q)=
 Sof(C03V)=Sof(C19)=Sof(H19)=FVAR(4)
 Sof(C12)=Sof(H12)=Sof(C13)=Sof(H13)=Sof(C14)=Sof(C15)=Sof(H15)=Sof(C17)=
 Sof(H17)=Sof(C18)=Sof(H18)=1-FVAR(5)
 Sof(C038)=Sof(C039)=Sof(H039)=Sof(C03P)=Sof(H03P)=Sof(C03X)=Sof(H03X)=
 Sof(C048)=Sof(H048)=Sof(C04B)=Sof(H04B)=FVAR(5)
 Sof(H03A)=Sof(C20)=Sof(H20A)=Sof(H20B)=Sof(H20C)=1-FVAR(6)
 Sof(H030)=Sof(C03A)=Sof(H03D)=Sof(H03E)=Sof(H03F)=FVAR(6)
 Sof(C1A)=Sof(H1A)=Sof(C1B)=Sof(H1B)=Sof(C1C)=Sof(H1C)=Sof(C1D)=Sof(H1D)=
 Sof(C1E)=Sof(H1E)=Sof(C1F)=1-FVAR(7)
 Sof(C02T)=Sof(C035)=Sof(H035)=Sof(C03E)=Sof(H03L)=Sof(C044)=Sof(H044)=
 Sof(C047)=Sof(H047)=Sof(C04A)=Sof(H04A)=FVAR(7)
 Sof(C1G)=Sof(H1G)=Sof(C1H)=Sof(H1H)=Sof(C1I)=Sof(H1I)=Sof(C1J)=Sof(H1J)=
 Sof(C1K)=Sof(C1L)=Sof(H1L)=1-FVAR(8)
 Sof(C041)=Sof(H041)=Sof(C03Z)=Sof(H03Z)=Sof(C03N)=Sof(H03N)=Sof(C03G)=
 Sof(C03I)=Sof(H03M)=Sof(C040)=Sof(H040)=FVAR(8)
 Fixed Sof: Cl1(0.5) Cl3(0.5) C1(0.5) H1F(0.5) H1K(0.5) O2(0.5) C8(0.5)
 H8A(0.5) H8B(0.5) H8C(0.5) C9(0.5) H9A(0.5) H9B(0.5) C10(0.5) H10A(0.5)
 H10B(0.5) C11(0.5) H11A(0.5) H11B(0.5) H11C(0.5)
8.a Riding coordinates:
 C11(H11A,H11B,H11C)
8.b Ternary CH refined with riding coordinates:
 C00V(H00V), C010(H010), C011(H011), C012(H012), C01O(H01O), C022(H022),
 C030(H030), C030(H03A), C03O(H03O)
8.c Secondary CH2 refined with riding coordinates:
 C00S(H00K,H00L), C014(H01A,H01B), C02V(H02T,H02V), C037(H03B,H03C), C03B(H03G,
 H03H), C03J(H03R,H03S), C1(H1F,H1K), C9(H9A,H9B), C10(H10A,H10B)
8.d Aromatic/amide H refined with riding coordinates:
 C00I(H00I), C00M(H00M), C00P(H00P), C00Q(H00Q), C00U(H00U), C00X(H00X),
 C00Y(H00Y), C013(H013), C015(H015), C016(H016), C017(H017), C018(H018),
 C01B(H01C), C01C(H01D), C01D(H01E), C01E(H01F), C01F(H01G), C01G(H01H),
 C01I(H01I), C01K(H01K), C01L(H01L), C01N(H01N), C01P(H01P), C01Q(H01Q),
 C01R(H01R), C01S(H01S), C01T(H01T), C01U(H01U), C01X(H01X), C01Z(H01Z),
 C020(H020), C023(H023), C024(H024), C025(H025), C026(H026), C027(H027),
 C028(H028), C029(H029), C02B(H02D), C02C(H02E), C02D(H02F), C02E(H02G),
 C02F(H02H), C02H(H02I), C02J(H02J), C02L(H02L), C02M(H02M), C02N(H02N),
 C02P(H02P), C02Q(H02Q), C02R(H02R), C02U(H02U), C02W(H02W), C02X(H02X),
 C02Z(H02Z), C031(H031), C032(H032), C034(H034), C035(H035), C036(H036),
 C039(H039), C03E(H03L), C03P(H03P), C03X(H03X), C041(H041), C03Z(H03Z),
 C03N(H03N), C03I(H03M), C040(H040), C043(H043), C044(H044), C047(H047),
 C048(H048), C04A(H04A), C04B(H04B), C16(H16), C44(H44), C046(H046), C03H(H03Q),
  C19(H19), C3(H3), C4(H4), C5(H5), C6(H6), C7(H7), C12(H12), C13(H13),
 C15(H15), C17(H17), C18(H18), C1A(H1A), C1B(H1B), C1C(H1C), C1D(H1D), C1E(H1E),
  C1G(H1G), C1H(H1H), C1I(H1I), C1J(H1J), C1L(H1L)
8.e Fitted hexagon refined as free rotating group:
 C041(C03Z,C03N,C03G,C03I,C040), C16(C44,C046,C03H,C03V,C19)
8.f Idealised Me refined as rotating group:
 C00J(H00A,H00B,H00C), C00K(H00D,H00E,H00F), C00O(H00G,H00H,H00J), C00W(H00N,
 H00O,H00R), C00Z(H00S,H00T,H00W), C02A(H02A,H02B,H02C), C02I(H02K,H02O,H02S),
 C02Y(H02Y,H,HA), C03A(H03D,H03E,H03F), C03C(H03I,H03J,H03K), C8(H8A,H8B,H8C),
 C20(H20A,H20B,H20C)
;
_olex2_submission_special_instructions 'No special instructions were received'
_oxdiff_exptl_absorpt_empirical_details
;
Empirical correction (ABSPACK) includes:
- Absorption correction using spherical harmonics
- Frame scaling
;
_oxdiff_exptl_absorpt_empirical_full_max 2.415
_oxdiff_exptl_absorpt_empirical_full_min 0.369

loop_
_space_group_symop_operation_xyz
'x, y, z'
'-x, y+1/2, -z'

loop_
_atom_site_label
_atom_site_type_symbol
_atom_site_fract_x
_atom_site_fract_y
_atom_site_fract_z
_atom_site_U_iso_or_equiv
_atom_site_adp_type
_atom_site_occupancy
_atom_site_site_symmetry_order
_atom_site_calc_flag
_atom_site_refinement_flags_posn
_atom_site_refinement_flags_adp
_atom_site_refinement_flags_occupancy
_atom_site_disorder_assembly
_atom_site_disorder_group
Pt01 Pt 0.40135(7) 0.39091(3) 0.68730(3) 0.0256(2) Uani 0.862(4) 1 d . . P A 1
Ag02 Ag 0.70577(4) 0.74848(4) 0.79123(2) 0.02383(14) Uani 1 1 d . . . . .
Ag03 Ag 0.57383(11) 0.45593(10) 0.72852(6) 0.0252(3) Uani 0.862(4) 1 d . . P A 1
Ag04 Ag 0.42342(8) 0.56998(7) 0.69474(5) 0.0248(2) Uani 0.862(4) 1 d . . P A 1
Ag05 Ag 0.42132(6) 0.46741(8) 0.77873(2) 0.0247(3) Uani 0.862(4) 1 d . . P A 1
Sb06 Sb 0.8459(4) 0.6047(4) 1.0799(2) 0.0324(9) Uani 0.428(14) 1 d . U P B 1
Sb07 Sb -0.1946(2) 0.4979(2) 0.48471(19) 0.0429(9) Uani 0.489(11) 1 d . U P C 1
P008 P 0.86996(14) 0.70191(13) 0.79166(7) 0.0232(4) Uani 1 1 d . . . . .
P009 P 0.66354(14) 0.78219(13) 0.87406(7) 0.0253(4) Uani 1 1 d . . . . .
P00A P 0.72755(14) 0.40050(13) 0.72937(8) 0.0272(4) Uani 1 1 d . . . . .
P00B P 0.66141(14) 0.86344(13) 0.72726(8) 0.0266(4) Uani 1 1 d . . . . .
Cl00 Cl 0.59271(14) 0.62022(12) 0.75229(8) 0.0323(4) Uani 1 1 d . . . . .
P00D P 0.36250(16) 0.32380(14) 0.61175(8) 0.0322(5) Uani 1 1 d . U . . .
P00E P 0.35406(15) 0.68508(15) 0.63920(8) 0.0326(5) Uani 1 1 d . . . . .
P00F P 0.39007(15) 0.54516(14) 0.85166(7) 0.0290(4) Uani 1 1 d . . . . .
P00G P 0.35397(17) 0.28747(15) 0.73666(8) 0.0330(5) Uani 1 1 d . . . . .
O00H O 0.3021(5) 0.7529(5) 0.9950(2) 0.0471(16) Uani 1 1 d . . . . .
C00I C 0.8843(6) 0.6172(5) 0.8834(3) 0.0298(18) Uani 1 1 d . . . . .
H00I H 0.817649 0.620512 0.876067 0.036 Uiso 1 1 calc R U . . .
C00J C 0.5592(7) 0.5109(6) 0.9165(4) 0.040(2) Uani 1 1 d . . . . .
H00A H 0.590418 0.497936 0.888395 0.060 Uiso 1 1 calc R U . . .
H00B H 0.524733 0.461414 0.924272 0.060 Uiso 1 1 calc R U . . .
H00C H 0.606451 0.526673 0.946786 0.060 Uiso 1 1 calc R U . . .
C00K C 0.7487(7) 0.5236(6) 0.6606(3) 0.036(2) Uani 1 1 d . . . . .
H00D H 0.722144 0.479863 0.636178 0.054 Uiso 1 1 calc R U . . .
H00E H 0.791713 0.558663 0.645980 0.054 Uiso 1 1 calc R U . . .
H00F H 0.697929 0.558444 0.668293 0.054 Uiso 1 1 calc R U . . .
C00L C 0.3126(6) 0.4837(5) 0.8825(3) 0.0292(17) Uani 1 1 d . . . . .
C00M C 0.3703(8) 0.2753(7) 0.8443(4) 0.046(2) Uani 1 1 d . . . . .
H00M H 0.303717 0.278037 0.838427 0.055 Uiso 1 1 calc R U . . .
C00N C 0.9347(6) 0.6536(5) 0.8502(3) 0.0273(17) Uani 1 1 d . . . . .
C00O C 0.5198(7) 0.9530(7) 0.6576(4) 0.043(2) Uani 1 1 d . . . . .
H00G H 0.551785 1.003538 0.673168 0.065 Uiso 1 1 calc R U . . .
H00H H 0.452244 0.963858 0.647241 0.065 Uiso 1 1 calc R U . . .
H00J H 0.544670 0.937555 0.627521 0.065 Uiso 1 1 calc R U . . .
C00P C 1.0320(7) 0.6475(6) 0.8622(3) 0.036(2) Uani 1 1 d . . . . .
H00P H 1.067640 0.671495 0.839836 0.043 Uiso 1 1 calc R U . . .
C00Q C 0.7648(7) 0.7583(6) 0.6120(3) 0.037(2) Uani 1 1 d . . . . .
H00Q H 0.765731 0.703438 0.598215 0.044 Uiso 1 1 calc R U . . .
F00R F 0.7720(16) 0.592(2) 1.0128(7) 0.068(4) Uani 0.428(14) 1 d . U P B 1
C00S C 0.4954(6) 0.7963(6) 0.6732(3) 0.0321(19) Uani 1 1 d . . . . .
H00K H 0.523120 0.782959 0.643439 0.038 Uiso 1 1 calc R U . . .
H00L H 0.514628 0.751449 0.698879 0.038 Uiso 1 1 calc R U . . .
C00T C 0.3161(6) 0.6360(6) 0.8311(3) 0.0308(18) Uani 1 1 d . . . . .
C00U C 0.9304(8) 0.5762(6) 0.9271(3) 0.041(2) Uani 1 1 d . . . . .
H00U H 0.895606 0.550562 0.949267 0.049 Uiso 1 1 calc R U . . .
C00V C 0.8025(6) 0.4829(5) 0.7098(3) 0.0272(16) Uani 1 1 d . . . . .
H00V H 0.861628 0.456984 0.703490 0.033 Uiso 1 1 calc R U . . .
C00W C 0.6004(6) 0.7300(6) 0.9631(3) 0.0321(18) Uani 1 1 d . . . . .
H00N H 0.655201 0.760715 0.981871 0.048 Uiso 1 1 calc R U . . .
H00O H 0.587245 0.682288 0.983498 0.048 Uiso 1 1 calc R U . . .
H00R H 0.545856 0.767493 0.956142 0.048 Uiso 1 1 calc R U . . .
C00X C 0.9797(6) 0.8427(5) 0.8228(4) 0.035(2) Uani 1 1 d . . . . .
H00X H 0.973665 0.828198 0.856326 0.042 Uiso 1 1 calc R U . . .
C00Y C 0.7226(6) 0.7722(6) 0.6533(3) 0.0300(18) Uani 1 1 d . . . . .
H00Y H 0.695983 0.726371 0.667971 0.036 Uiso 1 1 calc R U . . .
C00Z C 0.9796(6) 0.6010(6) 0.7366(4) 0.0351(19) Uani 1 1 d . . . . .
H00S H 1.013274 0.652042 0.730600 0.053 Uiso 1 1 calc R U . . .
H00T H 0.976524 0.562472 0.707833 0.053 Uiso 1 1 calc R U . . .
H00W H 1.012779 0.573935 0.768051 0.053 Uiso 1 1 calc R U . . .
C010 C 0.6207(6) 0.6984(6) 0.9128(3) 0.0281(17) Uani 1 1 d . . . . .
H010 H 0.670811 0.654570 0.920893 0.034 Uiso 1 1 calc R U . . .
C011 C 0.3873(6) 0.7950(6) 0.6562(3) 0.0334(19) Uani 1 1 d . . . . .
H011 H 0.368204 0.831143 0.625218 0.040 Uiso 1 1 calc R U . . .
C012 C 0.8808(6) 0.6237(5) 0.7418(3) 0.0246(16) Uani 1 1 d . . . . .
H012 H 0.846905 0.646482 0.708181 0.029 Uiso 1 1 calc R U . . .
C013 C 0.3000(6) 0.6982(6) 0.8646(3) 0.035(2) Uani 1 1 d . . . . .
H013 H 0.329742 0.695059 0.899681 0.042 Uiso 1 1 calc R U . . .
C014 C 0.8266(6) 0.5464(5) 0.7540(3) 0.0238(16) Uani 1 1 d . . . . .
H01A H 0.767540 0.565279 0.763219 0.029 Uiso 1 1 calc R U . . .
H01B H 0.864599 0.517668 0.784089 0.029 Uiso 1 1 calc R U . . .
C015 C 0.2324(7) 0.4510(7) 0.8497(4) 0.044(2) Uani 1 1 d . . . . .
H015 H 0.224288 0.460461 0.814083 0.052 Uiso 1 1 calc R U . . .
C016 C 0.9981(7) 0.8878(7) 0.7247(4) 0.043(2) Uani 1 1 d . . . . .
H016 H 1.005310 0.903247 0.691455 0.052 Uiso 1 1 calc R U . . .
C017 C 0.3209(7) 0.4698(6) 0.9339(3) 0.037(2) Uani 1 1 d . . . . .
H017 H 0.373151 0.492300 0.957307 0.045 Uiso 1 1 calc R U . . .
C018 C 0.4954(6) 0.8604(6) 0.8319(3) 0.0315(18) Uani 1 1 d . . . . .
H018 H 0.489317 0.816366 0.807581 0.038 Uiso 1 1 calc R U . . .
C019 C 0.4141(7) 0.2801(6) 0.8036(3) 0.039(2) Uani 1 1 d . . . . .
C01A C 0.7892(6) 0.3707(6) 0.7936(3) 0.033(2) Uani 1 1 d . . . . .
C01B C 0.5649(8) 0.2725(7) 0.8632(4) 0.049(3) Uani 1 1 d . . . . .
H01C H 0.631659 0.273290 0.869684 0.059 Uiso 1 1 calc R U . . .
C01C C 0.1771(7) 0.6156(7) 0.6296(4) 0.041(2) Uani 1 1 d . . . . .
H01D H 0.210321 0.567941 0.645298 0.049 Uiso 1 1 calc R U . . .
C01D C 0.8896(7) 0.9344(7) 0.9239(4) 0.040(2) Uani 1 1 d . . . . .
H01E H 0.909499 0.988421 0.915515 0.048 Uiso 1 1 calc R U . . .
C01E C 0.7612(9) 1.1037(6) 0.8184(4) 0.049(3) Uani 1 1 d . . . . .
H01F H 0.782089 1.151698 0.838653 0.059 Uiso 1 1 calc R U . . .
C01F C 0.7616(8) 0.1628(7) 0.6377(4) 0.050(3) Uani 1 1 d . . . . .
H01G H 0.769234 0.112457 0.620010 0.060 Uiso 1 1 calc R U . . .
C01G C 0.2714(6) 0.6411(6) 0.7798(3) 0.0334(19) Uani 1 1 d . . . . .
H01H H 0.282148 0.599309 0.756420 0.040 Uiso 1 1 calc R U . . .
C01H C 0.7188(6) 0.8524(6) 0.6734(3) 0.0311(18) Uani 1 1 d . . . . .
C01I C 0.9174(9) 0.3045(10) 0.8528(6) 0.075(5) Uani 1 1 d . . . . .
H01I H 0.972191 0.270448 0.858678 0.090 Uiso 1 1 calc R U . . .
C01J C 0.5764(6) 0.8655(5) 0.8708(3) 0.0283(17) Uani 1 1 d . . . . .
C01K C 0.0804(7) 0.6138(8) 0.6162(4) 0.049(2) Uani 1 1 d . . . . .
H01K H 0.047591 0.564601 0.622273 0.059 Uiso 1 1 calc R U . . .
C01L C 0.7592(7) 0.9186(6) 0.6510(4) 0.041(2) Uani 1 1 d . . . . .
H01L H 0.756967 0.973855 0.663866 0.050 Uiso 1 1 calc R U . . .
C01N C 0.8282(6) 0.7788(6) 0.9509(3) 0.0334(19) Uani 1 1 d . . . . .
H01N H 0.807346 0.726310 0.961204 0.040 Uiso 1 1 calc R U . . .
C01O C 0.4901(6) 0.5843(6) 0.9010(3) 0.0323(19) Uani 1 1 d . . . . .
H01O H 0.466522 0.604074 0.931474 0.039 Uiso 1 1 calc R U . . .
C01P C 0.7194(8) 0.1607(6) 0.6791(4) 0.050(3) Uani 1 1 d . . . . .
H01P H 0.696893 0.108910 0.689333 0.060 Uiso 1 1 calc R U . . .
C01Q C 0.6677(8) 1.0820(6) 0.8086(4) 0.047(2) Uani 1 1 d . . . . .
H01Q H 0.624440 1.114622 0.822539 0.057 Uiso 1 1 calc R U . . .
C01R C 0.2404(6) 0.7648(6) 0.8471(4) 0.040(2) Uani 1 1 d . . . . .
H01R H 0.229754 0.807074 0.870201 0.048 Uiso 1 1 calc R U . . .
C01S C 1.0782(7) 0.6073(7) 0.9060(4) 0.043(2) Uani 1 1 d . . . . .
H01S H 1.144786 0.603678 0.913690 0.052 Uiso 1 1 calc R U . . .
C01T C 0.9479(6) 0.8849(7) 0.9607(3) 0.043(2) Uani 1 1 d . . . . .
H01T H 1.008645 0.904445 0.976545 0.051 Uiso 1 1 calc R U . . .
C01U C 1.0269(8) 0.5728(7) 0.9380(3) 0.046(2) Uani 1 1 d . . . . .
H01U H 1.058475 0.546026 0.968468 0.055 Uiso 1 1 calc R U . . .
F01V F 0.9358(15) 0.6094(14) 1.1427(7) 0.061(4) Uani 0.428(14) 1 d . U P B 1
C01X C 0.7931(7) 0.9848(6) 0.7691(4) 0.038(2) Uani 1 1 d . . . . .
H01X H 0.836777 0.951189 0.756146 0.045 Uiso 1 1 calc R U . . .
C01Y C 0.7417(6) 0.3091(5) 0.6911(3) 0.0327(19) Uani 1 1 d . . . . .
C01Z C 0.9524(6) 0.8135(6) 0.7319(3) 0.0321(18) Uani 1 1 d . . . . .
H01Z H 0.928157 0.778299 0.703633 0.039 Uiso 1 1 calc R U . . .
C020 C 0.9177(7) 0.8095(7) 0.9735(4) 0.042(2) Uani 1 1 d . . . . .
H020 H 0.957918 0.776396 0.998445 0.050 Uiso 1 1 calc R U . . .
C021 C 0.6994(6) 0.9632(6) 0.7585(3) 0.0320(18) Uani 1 1 d . . . . .
C022 C 0.5368(6) 0.8806(6) 0.6964(3) 0.0309(18) Uani 1 1 d . . . . .
H022 H 0.502947 0.895407 0.724041 0.037 Uiso 1 1 calc R U . . .
C023 C 0.2107(6) 0.7081(7) 0.7629(4) 0.041(2) Uani 1 1 d . . . . .
H023 H 0.179208 0.710519 0.728079 0.049 Uiso 1 1 calc R U . . .
C024 C 0.8052(8) 0.8241(8) 0.5909(4) 0.048(3) Uani 1 1 d . . . . .
H024 H 0.835105 0.814466 0.563155 0.058 Uiso 1 1 calc R U . . .
C025 C 0.2540(9) 0.4231(7) 0.9521(4) 0.047(3) Uani 1 1 d . . . . .
H025 H 0.261756 0.413145 0.987693 0.057 Uiso 1 1 calc R U . . .
C026 C 0.8024(7) 0.9034(6) 0.8997(3) 0.0357(19) Uani 1 1 d . . . . .
H026 H 0.763759 0.935286 0.873550 0.043 Uiso 1 1 calc R U . . .
C027 C 0.8872(10) 0.3392(10) 0.8926(5) 0.070(4) Uani 1 1 d . . . . .
H027 H 0.919886 0.328022 0.926489 0.084 Uiso 1 1 calc R U . . .
C028 C 1.0267(8) 0.9172(6) 0.8136(5) 0.053(3) Uani 1 1 d . . . . .
H028 H 1.053861 0.952050 0.841592 0.063 Uiso 1 1 calc R U . . .
C029 C 0.7812(9) 0.3113(6) 0.6488(4) 0.047(2) Uani 1 1 d . . . . .
H029 H 0.801155 0.363404 0.637502 0.056 Uiso 1 1 calc R U . . .
C02A C 0.3379(7) 0.8258(7) 0.6977(4) 0.042(2) Uani 1 1 d . . . . .
H02A H 0.269776 0.820468 0.685831 0.064 Uiso 1 1 calc R U . . .
H02B H 0.354024 0.884785 0.705400 0.064 Uiso 1 1 calc R U . . .
H02C H 0.358284 0.792011 0.728575 0.064 Uiso 1 1 calc R U . . .
C02B C 0.4224(9) 0.2666(7) 0.8940(4) 0.053(3) Uani 1 1 d . . . . .
H02D H 0.391249 0.261922 0.921717 0.064 Uiso 1 1 calc R U . . .
C02C C 0.8665(7) 0.3191(8) 0.8021(4) 0.048(3) Uani 1 1 d . . . . .
H02E H 0.886057 0.293230 0.774100 0.058 Uiso 1 1 calc R U . . .
C02D C 1.0334(7) 0.9395(6) 0.7664(5) 0.053(3) Uani 1 1 d . . . . .
H02F H 1.062575 0.991163 0.761150 0.063 Uiso 1 1 calc R U . . .
C02E C 0.5195(9) 0.2647(7) 0.9028(4) 0.054(3) Uani 1 1 d . . . . .
H02G H 0.554875 0.257890 0.936618 0.065 Uiso 1 1 calc R U . . .
C02F C 0.4331(7) 0.9855(7) 0.8626(4) 0.044(2) Uani 1 1 d . . . . .
H02H H 0.384908 1.026530 0.859767 0.053 Uiso 1 1 calc R U . . .
C02G C 0.7709(6) 0.8258(6) 0.9136(3) 0.0302(18) Uani 1 1 d . . . . .
C02H C 0.7095(8) 0.2320(6) 0.7056(4) 0.044(2) Uani 1 1 d . . . . .
H02I H 0.680488 0.229331 0.734217 0.052 Uiso 1 1 calc R U . . .
C02I C 0.3690(9) 0.8758(8) 0.9661(4) 0.055(3) Uani 1 1 d . . . . .
H02K H 0.371870 0.849147 0.933546 0.083 Uiso 1 1 calc R U . . .
H02O H 0.427429 0.864561 0.990940 0.083 Uiso 1 1 calc R U . . .
H02S H 0.360951 0.936429 0.961227 0.083 Uiso 1 1 calc R U . . .
C02J C 0.5130(7) 0.2792(6) 0.8132(4) 0.043(2) Uani 1 1 d . . . . .
H02J H 0.544537 0.283183 0.785579 0.052 Uiso 1 1 calc R U . . .
C02K C 0.9422(6) 0.7905(5) 0.7809(3) 0.0279(17) Uani 1 1 d . . . . .
C02L C 0.6363(7) 1.0131(6) 0.7788(4) 0.041(2) Uani 1 1 d . . . . .
H02L H 0.571380 0.999214 0.771827 0.049 Uiso 1 1 calc R U . . .
C02M C 0.7925(9) 0.2371(7) 0.6219(4) 0.053(3) Uani 1 1 d . . . . .
H02M H 0.821342 0.238952 0.593211 0.064 Uiso 1 1 calc R U . . .
C02N C 0.5826(7) 0.9309(6) 0.9050(4) 0.038(2) Uani 1 1 d . . . . .
H02N H 0.635950 0.934468 0.932230 0.046 Uiso 1 1 calc R U . . .
C02O C 0.2263(7) 0.6861(6) 0.6203(3) 0.038(2) Uani 1 1 d . . . . .
C02P C 0.1756(8) 0.7555(8) 0.5974(4) 0.055(3) Uani 1 1 d . . . . .
H02P H 0.207922 0.804488 0.590350 0.066 Uiso 1 1 calc R U . . .
C02Q C 0.8021(9) 0.9045(7) 0.6104(5) 0.056(3) Uani 1 1 d . . . . .
H02Q H 0.829566 0.949944 0.595816 0.068 Uiso 1 1 calc R U . . .
C02R C 0.7598(8) 0.4057(8) 0.8352(4) 0.048(3) Uani 1 1 d . . . . .
H02R H 0.705424 0.440162 0.830099 0.058 Uiso 1 1 calc R U . . .
F02S F -0.1010(12) 0.4548(12) 0.4571(7) 0.075(4) Uani 0.489(11) 1 d . U P C 1
C02T C 0.226(2) 0.271(2) 0.7336(13) 0.050(5) Uani 0.46(3) 1 d . U P A 1
C02U C 0.8252(8) 1.0558(6) 0.7988(4) 0.048(2) Uani 1 1 d . . . . .
H02U H 0.889794 1.070788 0.805315 0.057 Uiso 1 1 calc R U . . .
C02V C 0.2310(9) 0.7148(8) 1.0178(5) 0.055(3) Uani 1 1 d . . . . .
H02T H 0.169688 0.716216 0.993437 0.066 Uiso 1 1 calc R U . . .
H02V H 0.224888 0.746233 1.048758 0.066 Uiso 1 1 calc R U . . .
C02W C 0.8108(12) 0.3897(11) 0.8843(4) 0.078(5) Uani 1 1 d . . . . .
H02W H 0.791553 0.414732 0.912615 0.094 Uiso 1 1 calc R U . . .
C02X C 0.1961(6) 0.7701(7) 0.7956(4) 0.044(2) Uani 1 1 d . . . . .
H02X H 0.156348 0.816184 0.783495 0.053 Uiso 1 1 calc R U . . .
C02Y C 0.2587(10) 0.6246(8) 1.0316(5) 0.059(3) Uani 1 1 d . . . . .
H02Y H 0.269659 0.595046 1.001364 0.089 Uiso 1 1 calc R U . . .
H H 0.208053 0.596789 1.044322 0.089 Uiso 1 1 calc R U . . .
HA H 0.316307 0.623813 1.058217 0.089 Uiso 1 1 calc R U . . .
C02Z C 0.1652(8) 0.4059(7) 0.8674(4) 0.052(3) Uani 1 1 d . . . . .
H02Z H 0.111562 0.384926 0.844351 0.062 Uiso 1 1 calc R U . . .
C030 C 0.3784(8) 0.2123(7) 0.6167(4) 0.052(2) Uani 1 1 d D U . . .
H030 H 0.353935 0.186029 0.582645 0.063 Uiso 0.64(4) 1 calc R U P D 1
H03A H 0.335363 0.193516 0.584527 0.063 Uiso 0.36(4) 1 calc R U P D 2
C031 C 0.5127(7) 0.9920(7) 0.9008(4) 0.044(2) Uani 1 1 d . . . . .
H031 H 0.519883 1.037681 0.924059 0.052 Uiso 1 1 calc R U . . .
C032 C 0.1768(8) 0.3915(8) 0.9191(4) 0.052(3) Uani 1 1 d . . . . .
H032 H 0.131412 0.359696 0.931788 0.062 Uiso 1 1 calc R U . . .
F033 F -0.2883(13) 0.5431(12) 0.5178(9) 0.081(4) Uani 0.489(11) 1 d . U P C 1
C034 C 0.0315(8) 0.6813(8) 0.5944(5) 0.057(3) Uani 1 1 d . . . . .
H034 H -0.035135 0.679638 0.585602 0.068 Uiso 1 1 calc R U . . .
C035 C 0.189(2) 0.210(2) 0.7595(11) 0.051(5) Uani 0.46(3) 1 d . U P A 1
H035 H 0.229676 0.176191 0.783543 0.061 Uiso 0.46(3) 1 calc R U P A 1
C036 C 0.4236(7) 0.9195(6) 0.8287(4) 0.036(2) Uani 1 1 d . . . . .
H036 H 0.368069 0.914292 0.802952 0.043 Uiso 1 1 calc R U . . .
C037 C 0.5343(6) 0.6581(6) 0.8776(3) 0.0338(19) Uani 1 1 d . . . . .
H03B H 0.485775 0.701942 0.867491 0.041 Uiso 1 1 calc R U . . .
H03C H 0.553130 0.638314 0.846179 0.041 Uiso 1 1 calc R U . . .
C038 C 0.4416(15) 0.3402(13) 0.5642(7) 0.032(3) Uani 0.53(2) 1 d . U P A 1
C039 C 0.5367(14) 0.3636(12) 0.5800(7) 0.035(3) Uani 0.53(2) 1 d . U P A 1
H039 H 0.562901 0.372960 0.615125 0.042 Uiso 0.53(2) 1 calc R U P A 1
C03A C 0.4874(11) 0.205(2) 0.6303(8) 0.066(5) Uani 0.64(4) 1 d D U P D 1
H03D H 0.513442 0.248005 0.655125 0.100 Uiso 0.64(4) 1 calc R U P D 1
H03E H 0.512431 0.211713 0.599342 0.100 Uiso 0.64(4) 1 calc R U P D 1
H03F H 0.505032 0.149095 0.645006 0.100 Uiso 0.64(4) 1 calc R U P D 1
C03B C 0.3317(11) 0.1702(7) 0.6568(4) 0.057(2) Uani 1 1 d . U . . .
H03G H 0.266711 0.191816 0.652122 0.069 Uiso 1 1 calc R U . . .
H03H H 0.327462 0.109298 0.649555 0.069 Uiso 1 1 calc R U . . .
C03C C 0.3559(13) 0.1061(9) 0.7436(5) 0.078(4) Uani 1 1 d . U . . .
H03I H 0.386296 0.112868 0.779630 0.117 Uiso 1 1 calc R U . . .
H03J H 0.378552 0.054516 0.730340 0.117 Uiso 1 1 calc R U . . .
H03K H 0.287674 0.102708 0.740409 0.117 Uiso 1 1 calc R U . . .
F03D F -0.2024(12) 0.3963(11) 0.5144(8) 0.082(4) Uani 0.489(11) 1 d . U P C 1
C03E C 0.0925(19) 0.198(2) 0.7510(10) 0.056(5) Uani 0.46(3) 1 d . U P A 1
H03L H 0.066228 0.154903 0.768182 0.067 Uiso 0.46(3) 1 calc R U P A 1
F03F F -0.2877(13) 0.4631(16) 0.4356(8) 0.100(5) Uani 0.489(11) 1 d . U P C 1
C03J C 0.2873(10) 0.8406(8) 0.9857(5) 0.060(3) Uani 1 1 d . . . . .
H03R H 0.281769 0.869549 1.017619 0.072 Uiso 1 1 calc R U . . .
H03S H 0.228281 0.849653 0.960183 0.072 Uiso 1 1 calc R U . . .
C03O C 0.3798(10) 0.1821(6) 0.7129(4) 0.052(2) Uani 1 1 d . U . . .
H03O H 0.449085 0.180015 0.714473 0.062 Uiso 1 1 calc R U . . .
C03P C 0.4090(16) 0.3228(13) 0.5122(7) 0.037(4) Uani 0.53(2) 1 d . U P A 1
H03P H 0.345938 0.304446 0.500863 0.044 Uiso 0.53(2) 1 calc R U P A 1
F03R F -0.0998(12) 0.5328(13) 0.5414(8) 0.086(4) Uani 0.489(11) 1 d . U P C 1
F03S F 0.9194(12) 0.5271(12) 1.0619(6) 0.061(4) Uani 0.428(14) 1 d . U P B 1
C03X C 0.5920(16) 0.3730(14) 0.5434(7) 0.046(4) Uani 0.53(2) 1 d . U P A 1
H03X H 0.655336 0.390621 0.554262 0.055 Uiso 0.53(2) 1 calc R U P A 1
C041 C 0.4948(12) 0.6688(15) 0.5024(6) 0.062(5) Uani 0.45(2) 1 d G U P A 1
H041 H 0.525273 0.664110 0.474478 0.075 Uiso 0.45(2) 1 calc R U P A 1
C03Z C 0.4084(12) 0.7091(15) 0.4961(5) 0.060(5) Uani 0.45(2) 1 d G U P A 1
H03Z H 0.379850 0.731896 0.463825 0.072 Uiso 0.45(2) 1 calc R U P A 1
C03N C 0.3637(11) 0.7160(15) 0.5370(7) 0.053(5) Uani 0.45(2) 1 d G U P A 1
H03N H 0.304683 0.743497 0.532647 0.064 Uiso 0.45(2) 1 calc R U P A 1
C03G C 0.4055(15) 0.6826(17) 0.5842(6) 0.049(5) Uani 0.45(2) 1 d G U P A 1
C03I C 0.4918(15) 0.6423(17) 0.5905(6) 0.054(5) Uani 0.45(2) 1 d G U P A 1
H03M H 0.520362 0.619529 0.622777 0.064 Uiso 0.45(2) 1 calc R U P A 1
C040 C 0.5365(12) 0.6354(15) 0.5496(7) 0.061(5) Uani 0.45(2) 1 d G U P A 1
H040 H 0.595530 0.607926 0.553956 0.073 Uiso 0.45(2) 1 calc R U P A 1
C043 C 0.0793(8) 0.7530(9) 0.5851(5) 0.058(3) Uani 1 1 d . U . . .
H043 H 0.045090 0.800604 0.570178 0.070 Uiso 1 1 calc R U . . .
C044 C 0.034(2) 0.252(2) 0.7152(10) 0.060(6) Uani 0.46(3) 1 d . U P A 1
H044 H -0.032383 0.245243 0.708973 0.072 Uiso 0.46(3) 1 calc R U P A 1
F045 F -0.1812(12) 0.6040(12) 0.4578(9) 0.092(4) Uani 0.489(11) 1 d . U P C 1
C047 C 0.171(2) 0.328(2) 0.7009(12) 0.054(5) Uani 0.46(3) 1 d . U P A 1
H047 H 0.197495 0.374536 0.686570 0.065 Uiso 0.46(3) 1 calc R U P A 1
C048 C 0.5592(16) 0.3581(15) 0.4941(7) 0.049(4) Uani 0.53(2) 1 d . U P A 1
H048 H 0.598561 0.365238 0.470278 0.059 Uiso 0.53(2) 1 calc R U P A 1
F049 F 0.7629(18) 0.6839(17) 1.1019(9) 0.097(5) Uani 0.428(14) 1 d . U P B 1
C04A C 0.070(2) 0.313(2) 0.6901(11) 0.060(6) Uani 0.46(3) 1 d . U P A 1
H04A H 0.029080 0.346634 0.665396 0.071 Uiso 0.46(3) 1 calc R U P A 1
C04B C 0.4645(16) 0.3313(14) 0.4775(7) 0.045(4) Uani 0.53(2) 1 d . U P A 1
H04B H 0.440311 0.319465 0.442481 0.054 Uiso 0.53(2) 1 calc R U P A 1
F18 F 0.9076(14) 0.6902(12) 1.0591(7) 0.074(4) Uani 0.428(14) 1 d . U P B 1
C16 C 0.0857(9) 0.4058(7) 0.5617(6) 0.064(5) Uani 0.556(15) 1 d G U P A 1
H16 H 0.052433 0.457071 0.561489 0.077 Uiso 0.556(15) 1 calc R U P A 1
C44 C 0.0386(6) 0.3337(9) 0.5413(6) 0.060(4) Uani 0.556(15) 1 d G U P A 1
H44 H -0.026819 0.335810 0.527026 0.072 Uiso 0.556(15) 1 calc R U P A 1
C046 C 0.0873(8) 0.2586(7) 0.5416(5) 0.055(4) Uani 0.556(15) 1 d G U P A 1
H046 H 0.055167 0.209416 0.527657 0.066 Uiso 0.556(15) 1 calc R U P A 1
C03H C 0.1831(8) 0.2556(6) 0.5625(5) 0.043(4) Uani 0.556(15) 1 d G U P A 1
H03Q H 0.216406 0.204281 0.562750 0.052 Uiso 0.556(15) 1 calc R U P A 1
C03V C 0.2302(6) 0.3276(8) 0.5830(5) 0.040(3) Uani 0.556(15) 1 d G U P A 1
C19 C 0.1815(9) 0.4027(6) 0.5826(5) 0.054(4) Uani 0.556(15) 1 d G U P A 1
H19 H 0.213675 0.451936 0.596583 0.065 Uiso 0.556(15) 1 calc R U P A 1
F9 F 0.7803(12) 0.5168(14) 1.1064(7) 0.075(4) Uani 0.428(14) 1 d . U P B 1
Ag1 Ag 0.4540(5) 0.5120(6) 0.78087(19) 0.038(2) Uani 0.138(4) 1 d . . P A 2
Pt2 Pt 0.3825(3) 0.3837(4) 0.7044(4) 0.0439(13) Uani 0.138(4) 1 d . . P A 2
Ag4 Ag 0.3996(5) 0.5441(5) 0.6750(4) 0.0326(16) Uani 0.138(4) 1 d . . P A 2
Ag8 Ag 0.5587(8) 0.4456(8) 0.7118(4) 0.033(2) Uani 0.138(4) 1 d . . P A 2
Sb1 Sb 0.8296(5) 0.5959(4) 1.0811(2) 0.0606(13) Uani 0.572(14) 1 d D U P B 2
F1 F 0.9353(13) 0.6225(16) 1.0511(8) 0.137(6) Uani 0.572(14) 1 d D U P B 2
F2 F 0.757(2) 0.591(2) 1.0159(8) 0.137(7) Uani 0.572(14) 1 d D U P B 2
F10 F 0.8093(17) 0.7105(9) 1.0796(9) 0.131(6) Uani 0.572(14) 1 d D U P B 2
F11 F 0.9058(17) 0.6077(17) 1.1454(7) 0.125(6) Uani 0.572(14) 1 d D U P B 2
F12 F 0.8605(16) 0.4839(10) 1.0755(7) 0.126(6) Uani 0.572(14) 1 d D U P B 2
F13 F 0.7309(16) 0.5695(17) 1.1076(10) 0.162(7) Uani 0.572(14) 1 d D U P B 2
C2 C 0.2564(12) 0.3616(10) 0.5735(7) 0.034(4) Uani 0.444(15) 1 d D U P A 2
C3 C 0.1740(12) 0.3157(13) 0.5637(7) 0.045(5) Uani 0.444(15) 1 d D U P A 2
H3 H 0.172790 0.259905 0.576058 0.054 Uiso 0.444(15) 1 calc R U P A 2
C4 C 0.0934(13) 0.3523(13) 0.5356(7) 0.050(5) Uani 0.444(15) 1 d D U P A 2
H4 H 0.036793 0.320658 0.528325 0.060 Uiso 0.444(15) 1 calc R U P A 2
C5 C 0.0933(13) 0.4333(13) 0.5181(9) 0.057(6) Uani 0.444(15) 1 d D U P A 2
H5 H 0.036722 0.458201 0.500072 0.068 Uiso 0.444(15) 1 calc R U P A 2
C6 C 0.1761(13) 0.4780(13) 0.5270(8) 0.053(5) Uani 0.444(15) 1 d D U P A 2
H6 H 0.177679 0.532940 0.513471 0.063 Uiso 0.444(15) 1 calc R U P A 2
C7 C 0.2566(13) 0.4430(10) 0.5554(7) 0.042(5) Uani 0.444(15) 1 d D U P A 2
H7 H 0.312899 0.474921 0.562691 0.051 Uiso 0.444(15) 1 calc R U P A 2
Cl1 Cl -0.1691(6) 0.4945(6) 0.3356(4) 0.089(2) Uani 0.5 1 d . U P E 2
Cl3 Cl 0.0136(6) 0.5611(7) 0.3765(5) 0.112(3) Uani 0.5 1 d D U P E 2
C1 C -0.1080(12) 0.575(2) 0.3707(14) 0.089(9) Uani 0.5 1 d D U P E 2
H1F H -0.122998 0.575776 0.405099 0.107 Uiso 0.5 1 calc R U P E 2
H1K H -0.127512 0.628896 0.353878 0.107 Uiso 0.5 1 calc R U P E 2
O2 O 0.0882(17) 0.5886(18) 0.4303(8) 0.106(6) Uani 0.5 1 d D U P F 1
C8 C 0.226(3) 0.544(3) 0.4945(16) 0.119(10) Uani 0.5 1 d D U P F 1
H8A H 0.273871 0.560800 0.475600 0.179 Uiso 0.5 1 calc R U P F 1
H8B H 0.207420 0.485864 0.486327 0.179 Uiso 0.5 1 calc R U P F 1
H8C H 0.251627 0.549318 0.531208 0.179 Uiso 0.5 1 calc R U P F 1
C9 C 0.1427(19) 0.5995(19) 0.4800(9) 0.081(6) Uani 0.5 1 d D U P F 1
H9A H 0.101639 0.590478 0.504612 0.097 Uiso 0.5 1 calc R U P F 1
H9B H 0.164447 0.658438 0.483505 0.097 Uiso 0.5 1 calc R U P F 1
C10 C 0.006(2) 0.629(2) 0.4010(12) 0.105(8) Uani 0.5 1 d D U P F 1
H10A H 0.019363 0.689978 0.398903 0.125 Uiso 0.5 1 calc R U P F 1
H10B H -0.046330 0.622710 0.418806 0.125 Uiso 0.5 1 calc R U P F 1
C11 C -0.022(3) 0.594(3) 0.3480(13) 0.121(10) Uani 0.5 1 d D U P F 1
H11A H -0.053115 0.636768 0.325398 0.181 Uiso 0.5 1 d R U P F 1
H11B H -0.063705 0.547548 0.348158 0.181 Uiso 0.5 1 d R U P F 1
H11C H 0.033065 0.575568 0.336698 0.181 Uiso 0.5 1 d R U P F 1
Sb2 Sb -0.1918(2) 0.4956(3) 0.5058(3) 0.0717(11) Uani 0.511(11) 1 d D U P C 2
F3 F -0.1096(15) 0.5750(14) 0.4947(9) 0.132(6) Uani 0.511(11) 1 d D U P C 2
F4 F -0.2752(17) 0.5221(18) 0.4463(8) 0.147(7) Uani 0.511(11) 1 d D U P C 2
F5 F -0.2598(18) 0.5621(17) 0.5406(9) 0.134(7) Uani 0.511(11) 1 d D U P C 2
F6 F -0.1095(14) 0.4742(17) 0.5687(7) 0.125(6) Uani 0.511(11) 1 d D U P C 2
F7 F -0.1291(19) 0.4166(16) 0.4742(10) 0.152(7) Uani 0.511(11) 1 d D U P C 2
F8 F -0.264(2) 0.4052(15) 0.5202(12) 0.169(7) Uani 0.511(11) 1 d D U P C 2
C12 C 0.5451(17) 0.4212(19) 0.5372(7) 0.069(6) Uani 0.47(2) 1 d D U P A 2
H12 H 0.605932 0.445585 0.545932 0.083 Uiso 0.47(2) 1 calc R U P A 2
C13 C 0.4999(16) 0.3972(17) 0.5752(8) 0.061(6) Uani 0.47(2) 1 d D U P A 2
H13 H 0.529278 0.405202 0.609977 0.074 Uiso 0.47(2) 1 calc R U P A 2
C14 C 0.4124(15) 0.3617(14) 0.5626(7) 0.045(5) Uani 0.47(2) 1 d D U P A 2
C15 C 0.3713(15) 0.3491(14) 0.5125(7) 0.046(5) Uani 0.47(2) 1 d D U P A 2
H15 H 0.310958 0.323767 0.503905 0.056 Uiso 0.47(2) 1 calc R U P A 2
C17 C 0.4163(15) 0.3728(15) 0.4745(7) 0.055(6) Uani 0.47(2) 1 d D U P A 2
H17 H 0.387505 0.363095 0.439755 0.066 Uiso 0.47(2) 1 calc R U P A 2
C18 C 0.5029(16) 0.4103(18) 0.4867(7) 0.065(6) Uani 0.47(2) 1 d D U P A 2
H18 H 0.533441 0.428571 0.460611 0.078 Uiso 0.47(2) 1 calc R U P A 2
C20 C 0.464(2) 0.163(2) 0.6143(15) 0.058(7) Uani 0.36(4) 1 d D U P D 2
H20A H 0.518550 0.187883 0.637340 0.087 Uiso 0.36(4) 1 calc R U P D 2
H20B H 0.474468 0.163511 0.579360 0.087 Uiso 0.36(4) 1 calc R U P D 2
H20C H 0.456015 0.104964 0.624771 0.087 Uiso 0.36(4) 1 calc R U P D 2
C1A C 0.1789(12) 0.3596(13) 0.7015(8) 0.047(5) Uani 0.54(3) 1 d D U P A 2
H1A H 0.212869 0.397296 0.684747 0.056 Uiso 0.54(3) 1 calc R U P A 2
C1B C 0.0824(12) 0.3658(15) 0.6930(7) 0.057(6) Uani 0.54(3) 1 d D U P A 2
H1B H 0.050098 0.406533 0.669965 0.068 Uiso 0.54(3) 1 calc R U P A 2
C1C C 0.0332(13) 0.3122(16) 0.7182(8) 0.067(6) Uani 0.54(3) 1 d D U P A 2
H1C H -0.033251 0.316141 0.712766 0.080 Uiso 0.54(3) 1 calc R U P A 2
C1D C 0.0807(11) 0.2530(14) 0.7513(7) 0.058(6) Uani 0.54(3) 1 d D U P A 2
H1D H 0.046826 0.216823 0.769096 0.070 Uiso 0.54(3) 1 calc R U P A 2
C1E C 0.1774(11) 0.2457(13) 0.7587(7) 0.044(5) Uani 0.54(3) 1 d D U P A 2
H1E H 0.209371 0.203620 0.780723 0.053 Uiso 0.54(3) 1 calc R U P A 2
C1F C 0.2273(13) 0.2997(12) 0.7340(8) 0.033(4) Uani 0.54(3) 1 d D U P A 2
C1G C 0.5264(15) 0.5930(15) 0.5492(8) 0.068(6) Uani 0.55(2) 1 d D U P A 2
H1G H 0.587114 0.568205 0.556070 0.082 Uiso 0.55(2) 1 calc R U P A 2
C1H C 0.4775(16) 0.6033(18) 0.5006(8) 0.090(7) Uani 0.55(2) 1 d D U P A 2
H1H H 0.503713 0.584848 0.472885 0.108 Uiso 0.55(2) 1 calc R U P A 2
C1I C 0.3914(17) 0.6398(19) 0.4914(7) 0.088(7) Uani 0.55(2) 1 d D U P A 2
H1I H 0.358222 0.648371 0.457304 0.106 Uiso 0.55(2) 1 calc R U P A 2
C1J C 0.3524(15) 0.6641(16) 0.5313(6) 0.061(5) Uani 0.55(2) 1 d D U P A 2
H1J H 0.291071 0.687564 0.524215 0.074 Uiso 0.55(2) 1 calc R U P A 2
C1K C 0.3982(14) 0.6560(13) 0.5805(6) 0.042(4) Uani 0.55(2) 1 d D U P A 2
C1L C 0.4855(15) 0.6194(14) 0.5879(8) 0.057(5) Uani 0.55(2) 1 d D U P A 2
H1L H 0.519369 0.612026 0.622013 0.069 Uiso 0.55(2) 1 calc R U P A 2

loop_
_atom_site_aniso_label
_atom_site_aniso_U_11
_atom_site_aniso_U_22
_atom_site_aniso_U_33
_atom_site_aniso_U_23
_atom_site_aniso_U_13
_atom_site_aniso_U_12
Pt01 0.0348(4) 0.0223(2) 0.0145(3) 0.0016(2) -0.0064(2) -0.0074(2)
Ag02 0.0249(3) 0.0210(3) 0.0234(3) 0.0017(2) 0.0000(2) 0.0011(2)
Ag03 0.0268(5) 0.0228(5) 0.0216(7) -0.0010(5) -0.0052(5) 0.0007(4)
Ag04 0.0265(4) 0.0258(5) 0.0191(5) 0.0044(4) -0.0022(4) 0.0018(4)
Ag05 0.0298(4) 0.0279(6) 0.0142(3) 0.0015(3) -0.0007(3) -0.0049(4)
Sb06 0.0275(13) 0.0367(15) 0.0289(15) 0.0064(10) -0.0034(10) 0.0026(10)
Sb07 0.0323(8) 0.0462(13) 0.0462(17) 0.0049(10) -0.0007(10) -0.0042(6)
P008 0.0245(9) 0.0205(9) 0.0217(9) -0.0003(7) -0.0018(7) 0.0007(8)
P009 0.0241(9) 0.0261(10) 0.0230(9) 0.0011(8) -0.0013(7) 0.0024(8)
P00A 0.0286(10) 0.0207(10) 0.0288(10) 0.0022(8) -0.0018(8) -0.0012(8)
P00B 0.0251(10) 0.0244(10) 0.0299(10) 0.0095(8) 0.0047(8) 0.0042(8)
Cl00 0.0279(10) 0.0246(10) 0.0383(10) -0.0034(8) -0.0070(8) 0.0010(8)
P00D 0.0388(12) 0.0255(10) 0.0256(10) 0.0056(8) -0.0084(9) -0.0074(9)
P00E 0.0300(11) 0.0400(13) 0.0256(10) 0.0109(9) 0.0013(8) 0.0072(9)
P00F 0.0325(11) 0.0350(12) 0.0186(9) 0.0048(8) 0.0034(8) -0.0018(9)
P00G 0.0390(12) 0.0343(12) 0.0231(10) -0.0013(9) 0.0006(8) 0.0077(10)
O00H 0.050(4) 0.051(4) 0.039(4) -0.006(3) 0.006(3) 0.000(3)
C00I 0.033(4) 0.030(5) 0.024(4) -0.003(3) 0.001(3) 0.003(4)
C00J 0.044(5) 0.036(5) 0.036(5) 0.009(4) -0.002(4) 0.010(4)
C00K 0.045(5) 0.026(5) 0.030(4) -0.001(4) -0.005(4) -0.014(4)
C00L 0.039(5) 0.025(4) 0.023(4) -0.003(3) 0.006(3) 0.000(4)
C00M 0.052(6) 0.051(6) 0.031(5) 0.001(4) 0.001(4) 0.011(5)
C00N 0.038(5) 0.024(4) 0.017(4) -0.001(3) -0.002(3) 0.004(3)
C00O 0.040(5) 0.040(6) 0.051(5) 0.019(4) 0.011(4) 0.010(4)
C00P 0.034(5) 0.039(5) 0.031(4) 0.001(4) -0.001(4) 0.002(4)
C00Q 0.039(5) 0.038(5) 0.031(4) 0.005(4) 0.002(4) 0.011(4)
F00R 0.056(7) 0.081(9) 0.050(5) 0.011(5) -0.026(5) -0.002(6)
C00S 0.034(5) 0.031(5) 0.029(4) 0.011(3) 0.003(3) 0.010(4)
C00T 0.032(4) 0.032(4) 0.028(4) 0.005(3) 0.006(3) -0.005(4)
C00U 0.055(6) 0.038(5) 0.030(4) 0.008(4) 0.008(4) 0.003(5)
C00V 0.032(4) 0.018(4) 0.029(4) -0.003(3) 0.001(3) -0.001(3)
C00W 0.035(4) 0.033(5) 0.026(4) 0.003(3) 0.000(3) 0.003(4)
C00X 0.035(5) 0.021(4) 0.046(5) -0.010(4) -0.001(4) 0.002(3)
C00Y 0.024(4) 0.032(5) 0.031(4) 0.011(3) -0.001(3) 0.003(3)
C00Z 0.032(5) 0.035(5) 0.040(5) -0.004(4) 0.010(4) -0.001(4)
C010 0.025(4) 0.033(5) 0.023(4) 0.004(3) -0.002(3) 0.009(3)
C011 0.028(4) 0.042(5) 0.028(4) 0.017(4) 0.001(3) 0.004(4)
C012 0.027(4) 0.020(4) 0.023(4) 0.000(3) -0.003(3) -0.007(3)
C013 0.026(4) 0.044(5) 0.033(5) 0.003(4) -0.002(3) -0.004(4)
C014 0.028(4) 0.021(4) 0.020(4) 0.003(3) -0.002(3) -0.002(3)
C015 0.051(6) 0.046(6) 0.031(5) -0.005(4) 0.005(4) -0.015(5)
C016 0.036(5) 0.032(5) 0.061(6) 0.021(5) 0.008(4) 0.004(4)
C017 0.051(5) 0.029(5) 0.032(4) 0.001(4) 0.008(4) -0.010(4)
C018 0.029(4) 0.032(4) 0.034(4) 0.015(4) 0.006(3) 0.002(4)
C019 0.048(6) 0.039(5) 0.026(4) -0.001(4) -0.002(4) 0.008(4)
C01A 0.032(4) 0.032(5) 0.030(4) 0.004(3) -0.005(3) -0.013(4)
C01B 0.054(6) 0.038(6) 0.046(6) 0.010(4) -0.014(5) 0.001(5)
C01C 0.033(5) 0.047(6) 0.038(5) -0.001(4) -0.003(4) 0.000(4)
C01D 0.042(5) 0.041(5) 0.036(5) -0.011(4) 0.005(4) -0.007(4)
C01E 0.069(7) 0.020(4) 0.060(6) 0.000(4) 0.017(5) 0.000(5)
C01F 0.055(6) 0.029(5) 0.057(6) -0.006(4) -0.006(5) 0.004(5)
C01G 0.029(4) 0.041(5) 0.028(4) 0.006(4) 0.000(3) 0.000(4)
C01H 0.024(4) 0.033(5) 0.036(4) 0.010(4) 0.005(3) 0.004(3)
C01I 0.048(7) 0.083(10) 0.073(9) 0.035(8) -0.032(7) -0.020(7)
C01J 0.030(4) 0.027(4) 0.028(4) 0.006(3) 0.009(3) 0.005(3)
C01K 0.037(5) 0.055(7) 0.052(6) -0.003(5) 0.006(4) -0.005(5)
C01L 0.048(6) 0.027(5) 0.053(6) 0.016(4) 0.017(5) 0.006(4)
C01N 0.035(5) 0.031(5) 0.029(4) -0.007(3) -0.004(3) 0.004(4)
C01O 0.036(5) 0.033(5) 0.024(4) 0.006(3) -0.002(3) 0.000(4)
C01P 0.063(7) 0.021(5) 0.061(7) 0.002(4) 0.006(5) 0.001(4)
C01Q 0.067(7) 0.025(5) 0.057(6) 0.011(4) 0.029(5) 0.008(5)
C01R 0.033(5) 0.040(5) 0.044(5) -0.002(4) 0.001(4) 0.001(4)
C01S 0.037(5) 0.054(6) 0.033(5) 0.006(4) -0.009(4) 0.009(5)
C01T 0.031(4) 0.056(6) 0.038(5) -0.020(5) 0.000(4) -0.011(5)
C01U 0.060(6) 0.049(6) 0.024(4) 0.009(4) -0.005(4) -0.001(5)
F01V 0.078(7) 0.042(7) 0.047(5) 0.008(4) -0.027(5) -0.020(6)
C01X 0.041(5) 0.021(4) 0.053(5) 0.000(4) 0.014(4) -0.003(4)
C01Y 0.032(4) 0.022(4) 0.038(5) 0.002(3) -0.007(4) 0.002(3)
C01Z 0.025(4) 0.027(4) 0.040(5) 0.005(4) -0.003(3) 0.002(3)
C020 0.031(5) 0.057(7) 0.034(5) -0.015(4) -0.002(4) 0.005(4)
C021 0.038(5) 0.026(4) 0.031(4) 0.007(3) 0.006(3) 0.005(4)
C022 0.024(4) 0.031(5) 0.037(4) 0.010(4) 0.004(3) 0.003(3)
C023 0.027(4) 0.060(6) 0.034(5) 0.016(4) 0.003(4) 0.000(4)
C024 0.046(6) 0.059(7) 0.046(6) 0.017(5) 0.024(5) 0.015(5)
C025 0.075(7) 0.038(5) 0.033(5) 0.006(4) 0.021(5) -0.005(5)
C026 0.040(5) 0.035(5) 0.030(4) -0.006(4) 0.004(4) -0.001(4)
C027 0.067(9) 0.094(11) 0.037(6) 0.032(7) -0.017(6) -0.043(8)
C028 0.039(6) 0.024(5) 0.087(8) -0.007(5) -0.005(5) -0.006(4)
C029 0.074(7) 0.030(5) 0.035(5) -0.007(4) 0.008(5) -0.015(5)
C02A 0.034(5) 0.050(6) 0.045(5) 0.005(5) 0.013(4) 0.000(4)
C02B 0.075(8) 0.051(7) 0.029(5) 0.007(4) 0.001(5) 0.012(6)
C02C 0.041(5) 0.055(7) 0.039(5) 0.011(5) -0.012(4) -0.002(5)
C02D 0.035(5) 0.027(5) 0.094(9) 0.010(5) 0.007(5) -0.004(4)
C02E 0.083(9) 0.037(6) 0.030(5) 0.005(4) -0.018(5) 0.007(5)
C02F 0.048(6) 0.039(5) 0.051(6) 0.016(5) 0.021(5) 0.020(5)
C02G 0.028(4) 0.036(5) 0.024(4) -0.009(3) 0.001(3) 0.004(4)
C02H 0.050(6) 0.025(5) 0.057(6) 0.004(4) 0.013(5) 0.004(4)
C02I 0.076(8) 0.052(7) 0.038(5) 0.001(5) 0.013(5) 0.002(6)
C02J 0.044(5) 0.039(5) 0.043(5) 0.013(4) -0.001(4) 0.016(4)
C02K 0.022(4) 0.024(4) 0.033(4) 0.003(3) -0.004(3) 0.003(3)
C02L 0.042(5) 0.026(5) 0.057(6) 0.015(4) 0.016(5) 0.005(4)
C02M 0.077(8) 0.042(6) 0.043(6) -0.012(5) 0.014(5) -0.008(5)
C02N 0.041(5) 0.036(5) 0.037(5) -0.004(4) 0.005(4) 0.007(4)
C02O 0.044(5) 0.039(5) 0.026(4) 0.004(4) -0.005(4) 0.001(4)
C02P 0.044(6) 0.056(7) 0.058(7) 0.008(5) -0.007(5) 0.014(5)
C02Q 0.068(7) 0.041(6) 0.072(7) 0.024(5) 0.041(6) 0.015(5)
C02R 0.052(6) 0.061(7) 0.032(5) 0.005(5) 0.009(4) -0.012(5)
F02S 0.071(6) 0.080(7) 0.078(7) 0.015(6) 0.024(5) 0.011(6)
C02T 0.054(7) 0.056(9) 0.040(8) -0.007(7) 0.011(6) 0.013(6)
C02U 0.055(6) 0.028(5) 0.059(6) 0.002(4) 0.009(5) -0.007(4)
C02V 0.056(7) 0.053(7) 0.059(7) -0.019(5) 0.017(5) -0.002(5)
C02W 0.100(11) 0.097(11) 0.034(6) 0.024(7) 0.004(6) -0.045(10)
C02X 0.026(4) 0.048(6) 0.055(6) 0.008(5) 0.000(4) 0.004(4)
C02Y 0.070(8) 0.049(7) 0.057(7) -0.006(5) 0.009(6) -0.018(6)
C02Z 0.058(6) 0.049(7) 0.048(6) -0.005(5) 0.012(5) -0.024(5)
C030 0.088(5) 0.031(4) 0.043(4) 0.003(3) 0.026(4) 0.010(4)
C031 0.047(6) 0.043(6) 0.041(5) 0.005(4) 0.012(4) 0.018(5)
C032 0.060(6) 0.045(6) 0.057(6) -0.001(5) 0.025(5) -0.016(6)
F033 0.061(6) 0.069(7) 0.118(9) -0.004(6) 0.029(6) 0.003(6)
C034 0.038(6) 0.067(8) 0.061(7) -0.008(6) -0.001(5) 0.006(5)
C035 0.056(6) 0.055(9) 0.041(8) -0.009(6) 0.011(5) 0.010(6)
C036 0.036(5) 0.037(5) 0.036(5) 0.016(4) 0.010(4) 0.010(4)
C037 0.034(5) 0.036(5) 0.029(4) 0.012(4) 0.002(4) 0.003(4)
C038 0.041(5) 0.025(6) 0.027(4) -0.001(4) 0.004(4) -0.007(5)
C039 0.041(5) 0.034(7) 0.029(5) -0.003(5) 0.006(4) -0.008(5)
C03A 0.087(5) 0.067(11) 0.050(9) 0.005(8) 0.025(6) 0.014(7)
C03B 0.099(5) 0.036(5) 0.041(4) -0.002(3) 0.025(4) -0.006(4)
C03C 0.133(10) 0.047(5) 0.060(6) 0.020(5) 0.035(6) 0.002(6)
F03D 0.066(7) 0.055(5) 0.130(9) 0.026(6) 0.033(6) 0.002(5)
C03E 0.057(7) 0.063(9) 0.048(8) -0.009(6) 0.011(6) 0.007(6)
F03F 0.070(6) 0.112(9) 0.102(7) -0.019(6) -0.017(6) -0.007(6)
C03J 0.089(9) 0.049(7) 0.050(6) -0.003(5) 0.030(6) 0.015(6)
C03O 0.093(6) 0.027(4) 0.040(3) 0.003(3) 0.024(4) 0.007(4)
C03P 0.047(6) 0.035(7) 0.027(5) -0.003(4) 0.004(4) -0.010(6)
F03R 0.065(6) 0.087(8) 0.094(7) -0.016(6) -0.011(6) 0.001(6)
F03S 0.060(7) 0.069(6) 0.051(6) 0.007(5) 0.005(5) 0.024(6)
C03X 0.050(6) 0.055(8) 0.035(5) -0.008(5) 0.013(4) -0.015(6)
C041 0.063(7) 0.074(10) 0.054(7) 0.009(7) 0.021(5) -0.004(6)
C03Z 0.060(7) 0.075(10) 0.047(6) 0.009(6) 0.017(5) -0.007(6)
C03N 0.053(7) 0.065(10) 0.043(6) 0.008(6) 0.011(5) -0.006(6)
C03G 0.052(7) 0.054(10) 0.041(6) 0.002(6) 0.010(5) -0.003(7)
C03I 0.055(7) 0.058(10) 0.051(7) 0.009(6) 0.017(5) 0.001(7)
C040 0.061(8) 0.069(10) 0.056(7) 0.009(6) 0.023(5) 0.000(7)
C043 0.037(5) 0.066(7) 0.060(6) 0.008(5) -0.019(5) 0.008(5)
C044 0.056(7) 0.071(9) 0.052(8) -0.005(6) 0.007(6) 0.006(6)
F045 0.062(8) 0.073(6) 0.141(9) 0.044(6) 0.020(6) 0.008(5)
C047 0.052(7) 0.064(9) 0.046(8) -0.002(7) 0.010(6) 0.013(6)
C048 0.057(6) 0.058(8) 0.034(5) -0.007(5) 0.014(4) -0.017(6)
F049 0.104(9) 0.100(8) 0.090(9) 0.002(7) 0.026(7) 0.045(7)
C04A 0.053(7) 0.071(9) 0.053(8) -0.002(6) 0.008(6) 0.011(6)
C04B 0.057(6) 0.048(8) 0.030(5) -0.007(5) 0.011(4) -0.014(5)
F18 0.082(8) 0.065(6) 0.066(7) 0.025(6) -0.005(5) -0.018(6)
C16 0.057(7) 0.062(8) 0.063(8) 0.003(7) -0.012(7) 0.016(6)
C44 0.048(7) 0.067(8) 0.059(8) -0.003(7) -0.003(7) 0.008(6)
C046 0.041(7) 0.067(7) 0.053(7) -0.002(7) -0.001(6) 0.002(6)
C03H 0.035(6) 0.049(7) 0.042(7) -0.003(6) 0.000(5) 0.003(6)
C03V 0.037(5) 0.040(6) 0.035(6) 0.004(5) -0.007(5) 0.004(5)
C19 0.055(7) 0.047(7) 0.049(7) 0.000(6) -0.016(6) 0.013(6)
F9 0.050(7) 0.092(7) 0.078(8) 0.024(7) 0.002(5) -0.022(6)
Ag1 0.045(3) 0.036(4) 0.032(2) 0.001(2) 0.010(2) 0.000(3)
Pt2 0.050(2) 0.037(2) 0.051(3) -0.002(2) 0.025(2) -0.0130(15)
Ag4 0.035(3) 0.027(3) 0.031(3) 0.008(3) -0.004(3) -0.010(2)
Ag8 0.034(4) 0.035(4) 0.027(5) 0.002(4) -0.002(3) -0.007(3)
Sb1 0.088(3) 0.0430(18) 0.0560(16) 0.0168(11) 0.0262(17) 0.0355(19)
F1 0.131(9) 0.153(11) 0.132(10) -0.008(9) 0.039(8) -0.001(8)
F2 0.143(11) 0.122(11) 0.128(8) 0.015(8) -0.013(8) 0.006(10)
F10 0.150(12) 0.090(7) 0.150(11) 0.011(6) 0.024(9) 0.022(6)
F11 0.169(11) 0.099(11) 0.101(7) -0.010(7) 0.013(7) 0.017(10)
F12 0.155(11) 0.091(7) 0.112(10) -0.014(6) -0.015(8) 0.021(7)
F13 0.161(9) 0.152(12) 0.189(11) 0.007(10) 0.072(9) -0.010(8)
C2 0.034(8) 0.038(8) 0.027(8) -0.003(6) 0.002(6) 0.006(6)
C3 0.041(8) 0.061(10) 0.031(9) -0.002(8) 0.001(7) -0.006(7)
C4 0.041(8) 0.075(10) 0.037(9) -0.004(8) 0.013(7) 0.002(8)
C5 0.055(9) 0.071(10) 0.048(10) 0.000(8) 0.017(8) 0.019(8)
C6 0.059(9) 0.049(9) 0.045(10) -0.003(8) 0.000(7) 0.023(7)
C7 0.055(9) 0.033(8) 0.032(9) -0.007(7) -0.007(7) 0.012(7)
Cl1 0.071(4) 0.083(5) 0.109(5) -0.031(4) 0.012(4) 0.006(3)
Cl3 0.067(4) 0.096(6) 0.163(8) -0.034(6) 0.001(5) 0.003(4)
C1 0.093(13) 0.081(13) 0.089(13) -0.001(11) 0.008(9) 0.009(9)
O2 0.116(9) 0.106(12) 0.099(8) 0.008(8) 0.027(7) -0.020(8)
C8 0.121(11) 0.119(15) 0.118(14) -0.003(11) 0.025(9) 0.007(11)
C9 0.097(9) 0.071(11) 0.086(8) 0.006(8) 0.047(6) -0.024(8)
C10 0.109(10) 0.108(13) 0.104(9) 0.012(9) 0.038(8) -0.015(9)
C11 0.127(15) 0.113(16) 0.116(10) 0.001(11) 0.011(9) 0.000(13)
Sb2 0.0382(10) 0.102(2) 0.074(3) -0.0341(19) 0.0094(15) -0.0004(11)
F3 0.119(9) 0.145(9) 0.133(12) 0.007(8) 0.028(8) -0.006(9)
F4 0.138(10) 0.156(13) 0.135(9) -0.030(8) 0.004(8) 0.012(9)
F5 0.125(11) 0.157(10) 0.125(10) -0.003(9) 0.035(9) 0.023(9)
F6 0.117(9) 0.135(12) 0.125(8) 0.003(7) 0.032(7) 0.009(8)
F7 0.153(12) 0.153(10) 0.148(11) -0.032(10) 0.028(9) 0.021(9)
F8 0.147(11) 0.158(10) 0.201(13) -0.006(9) 0.035(9) -0.028(9)
C12 0.067(9) 0.086(13) 0.055(7) 0.002(7) 0.014(5) -0.022(9)
C13 0.061(8) 0.074(12) 0.049(6) -0.001(7) 0.009(5) -0.017(8)
C14 0.053(7) 0.041(11) 0.040(6) 0.004(6) 0.008(5) -0.001(7)
C15 0.054(8) 0.045(10) 0.040(6) 0.004(6) 0.009(5) -0.006(7)
C17 0.060(8) 0.063(11) 0.043(6) 0.007(6) 0.013(5) -0.008(7)
C18 0.065(8) 0.080(13) 0.052(6) 0.007(7) 0.015(6) -0.018(8)
C20 0.086(9) 0.038(11) 0.053(12) -0.002(9) 0.021(8) 0.012(8)
C1A 0.045(6) 0.052(9) 0.044(8) 0.012(7) 0.012(5) 0.010(6)
C1B 0.045(6) 0.067(10) 0.060(9) 0.016(7) 0.014(5) 0.013(6)
C1C 0.050(6) 0.081(11) 0.069(10) 0.022(8) 0.013(7) 0.003(6)
C1D 0.046(6) 0.069(11) 0.061(10) 0.015(7) 0.015(6) -0.001(6)
C1E 0.045(6) 0.044(8) 0.043(8) 0.003(6) 0.011(5) -0.004(5)
C1F 0.037(6) 0.033(7) 0.026(7) -0.006(6) 0.003(5) -0.002(5)
C1G 0.081(9) 0.062(11) 0.070(7) 0.003(7) 0.033(5) 0.007(8)
C1H 0.106(9) 0.098(14) 0.069(6) -0.005(8) 0.026(6) 0.020(9)
C1I 0.104(9) 0.110(14) 0.049(6) -0.012(7) 0.015(6) 0.019(9)
C1J 0.081(8) 0.059(11) 0.041(5) -0.004(6) 0.004(5) 0.005(7)
C1K 0.053(7) 0.033(9) 0.040(5) -0.002(6) 0.009(5) -0.009(6)
C1L 0.060(7) 0.055(10) 0.060(6) 0.008(7) 0.021(5) 0.004(7)

loop_
_atom_type_symbol
_atom_type_description
_atom_type_scat_dispersion_real
_atom_type_scat_dispersion_imag
_atom_type_scat_source
C C 0.0181 0.0091 'International Tables Vol C Tables 4.2.6.8 and 6.1.1.4'
H H 0.0000 0.0000 'International Tables Vol C Tables 4.2.6.8 and 6.1.1.4'
Ag Ag 0.1306 4.2820 'International Tables Vol C Tables 4.2.6.8 and 6.1.1.4'
Cl Cl 0.3639 0.7018 'International Tables Vol C Tables 4.2.6.8 and 6.1.1.4'
F F 0.0727 0.0534 'International Tables Vol C Tables 4.2.6.8 and 6.1.1.4'
O O 0.0492 0.0322 'International Tables Vol C Tables 4.2.6.8 and 6.1.1.4'
P P 0.2955 0.4335 'International Tables Vol C Tables 4.2.6.8 and 6.1.1.4'
Pt Pt -4.5932 6.9264 'International Tables Vol C Tables 4.2.6.8 and 6.1.1.4'
Sb Sb -0.0562 5.8946 'International Tables Vol C Tables 4.2.6.8 and 6.1.1.4'

loop_
_geom_angle_atom_site_label_1
_geom_angle_atom_site_label_2
_geom_angle_atom_site_label_3
_geom_angle
_geom_angle_site_symmetry_1
_geom_angle_site_symmetry_3
_geom_angle_publ_flag
Ag03 Pt01 Ag04 60.95(4) . . ?
Ag05 Pt01 Ag03 62.92(3) . . ?
Ag05 Pt01 Ag04 59.92(3) . . ?
P00D Pt01 Ag03 125.52(10) . . ?
P00D Pt01 Ag04 122.46(8) . . ?
P00D Pt01 Ag05 171.56(9) . . ?
P00D Pt01 P00G 97.28(8) . . ?
P00G Pt01 Ag03 113.53(7) . . ?
P00G Pt01 Ag04 135.41(8) . . ?
P00G Pt01 Ag05 77.92(8) . . ?
P008 Ag02 P00B 109.30(7) . . ?
P008 Ag02 Cl00 106.39(7) . . ?
P009 Ag02 P008 118.35(7) . . ?
P009 Ag02 P00B 112.20(7) . . ?
P009 Ag02 Cl00 105.40(7) . . ?
P00B Ag02 Cl00 103.96(7) . . ?
Pt01 Ag03 Ag04 62.09(4) . . ?
Pt01 Ag03 Ag05 58.04(4) . . ?
Ag05 Ag03 Ag04 58.83(4) . . ?
P00A Ag03 Pt01 129.86(8) . . ?
P00A Ag03 Ag04 153.12(9) . . ?
P00A Ag03 Ag05 147.19(9) . . ?
P00A Ag03 Cl00 107.85(9) . . ?
Cl00 Ag03 Pt01 120.32(7) . . ?
Cl00 Ag03 Ag04 59.19(6) . . ?
Cl00 Ag03 Ag05 82.89(7) . . ?
Ag03 Ag04 Pt01 56.95(4) . . ?
Ag05 Ag04 Pt01 56.88(3) . . ?
Ag05 Ag04 Ag03 60.36(4) . . ?
Cl00 Ag04 Pt01 113.81(5) . . ?
Cl00 Ag04 Ag03 57.71(5) . . ?
Cl00 Ag04 Ag05 82.93(7) . . ?
P00E Ag04 Pt01 132.63(9) . . ?
P00E Ag04 Ag03 150.03(7) . . ?
P00E Ag04 Ag05 149.25(6) . . ?
P00E Ag04 Cl00 109.39(9) . . ?
Pt01 Ag05 Ag03 59.04(3) . . ?
Pt01 Ag05 Ag04 63.19(3) . . ?
Ag04 Ag05 Ag03 60.81(4) . . ?
P00F Ag05 Pt01 162.94(7) . . ?
P00F Ag05 Ag03 135.26(8) . . ?
P00F Ag05 Ag04 112.64(8) . . ?
F00R Sb06 F049 95.4(11) . . ?
F00R Sb06 F9 92.5(10) . . ?
F01V Sb06 F00R 170.6(12) . . ?
F01V Sb06 F049 93.6(11) . . ?
F01V Sb06 F9 90.3(8) . . ?
F03S Sb06 F00R 85.4(11) . . ?
F03S Sb06 F01V 85.8(10) . . ?
F03S Sb06 F049 176.5(12) . . ?
F03S Sb06 F18 94.4(10) . . ?
F03S Sb06 F9 88.0(10) . . ?
F18 Sb06 F00R 90.5(10) . . ?
F18 Sb06 F01V 87.1(8) . . ?
F18 Sb06 F049 89.1(12) . . ?
F18 Sb06 F9 176.3(10) . . ?
F9 Sb06 F049 88.5(12) . . ?
F02S Sb07 F033 176.5(9) . . ?
F02S Sb07 F03D 87.8(8) . . ?
F02S Sb07 F03R 87.4(9) . . ?
F02S Sb07 F045 92.1(8) . . ?
F03D Sb07 F033 91.0(8) . . ?
F03D Sb07 F03R 90.7(9) . . ?
F03D Sb07 F045 176.5(10) . . ?
F03F Sb07 F02S 95.8(10) . . ?
F03F Sb07 F033 87.3(10) . . ?
F03F Sb07 F03D 86.5(11) . . ?
F03F Sb07 F03R 175.6(10) . . ?
F03F Sb07 F045 97.0(11) . . ?
F03R Sb07 F033 89.3(9) . . ?
F045 Sb07 F033 88.8(9) . . ?
F045 Sb07 F03R 85.8(10) . . ?
C00N P008 Ag02 116.8(3) . . ?
C00N P008 C012 103.2(4) . . ?
C012 P008 Ag02 114.9(3) . . ?
C02K P008 Ag02 110.6(3) . . ?
C02K P008 C00N 104.6(4) . . ?
C02K P008 C012 105.6(4) . . ?
C010 P009 Ag02 120.9(3) . . ?
C01J P009 Ag02 114.5(3) . . ?
C01J P009 C010 103.7(4) . . ?
C01J P009 C02G 104.6(4) . . ?
C02G P009 Ag02 105.0(3) . . ?
C02G P009 C010 107.0(4) . . ?
C00V P00A Ag03 109.8(3) . . ?
C00V P00A Ag8 110.8(4) . . ?
C01A P00A Ag03 112.2(3) . . ?
C01A P00A C00V 104.4(4) . . ?
C01A P00A Ag8 121.3(4) . . ?
C01Y P00A Ag03 120.3(3) . . ?
C01Y P00A C00V 105.4(4) . . ?
C01Y P00A C01A 103.4(4) . . ?
C01Y P00A Ag8 110.2(4) . . ?
C01H P00B Ag02 112.2(3) . . ?
C01H P00B C021 107.6(4) . . ?
C01H P00B C022 103.2(4) . . ?
C021 P00B Ag02 108.3(3) . . ?
C021 P00B C022 104.5(4) . . ?
C022 P00B Ag02 120.3(3) . . ?
Ag02 Cl00 Ag03 148.50(9) . . ?
Ag02 Cl00 Ag04 147.63(8) . . ?
Ag02 Cl00 Ag1 139.21(15) . . ?
Ag03 Cl00 Ag04 63.10(6) . . ?
C030 P00D Pt01 113.5(4) . . ?
C030 P00D C038 95.7(7) . . ?
C030 P00D C03V 99.4(5) . . ?
C030 P00D Pt2 107.7(4) . . ?
C038 P00D Pt01 117.5(6) . . ?
C038 P00D C03V 114.9(8) . . ?
C03V P00D Pt01 112.8(4) . . ?
C2 P00D C030 117.6(7) . . ?
C2 P00D Pt2 109.6(6) . . ?
C14 P00D C030 109.5(9) . . ?
C14 P00D Pt2 127.6(7) . . ?
C14 P00D C2 84.0(9) . . ?
C011 P00E Ag04 120.5(3) . . ?
C011 P00E Ag4 136.8(4) . . ?
C011 P00E C1K 108.8(7) . . ?
C02O P00E Ag04 116.4(3) . . ?
C02O P00E C011 105.0(4) . . ?
C02O P00E Ag4 106.9(4) . . ?
C02O P00E C1K 106.1(7) . . ?
C03G P00E Ag04 107.2(7) . . ?
C03G P00E C011 95.2(9) . . ?
C03G P00E C02O 110.4(8) . . ?
C1K P00E Ag4 89.4(6) . . ?
C00L P00F Ag05 109.1(3) . . ?
C00L P00F C00T 100.5(4) . . ?
C00L P00F C01O 109.0(4) . . ?
C00L P00F Ag1 129.5(4) . . ?
C00T P00F Ag05 111.1(3) . . ?
C00T P00F C01O 105.9(4) . . ?
C00T P00F Ag1 104.2(3) . . ?
C01O P00F Ag05 119.5(3) . . ?
C01O P00F Ag1 105.5(4) . . ?
C019 P00G Pt01 118.0(4) . . ?
C019 P00G C02T 107.7(11) . . ?
C019 P00G C03O 100.9(5) . . ?
C019 P00G Pt2 113.8(4) . . ?
C019 P00G C1F 108.4(7) . . ?
C02T P00G Pt01 119.2(11) . . ?
C03O P00G Pt01 110.0(3) . . ?
C03O P00G C02T 97.6(12) . . ?
Pt2 P00G C03O 120.5(4) . . ?
C1F P00G C03O 110.8(8) . . ?
C1F P00G Pt2 102.4(5) . . ?
C03J O00H C02V 113.1(9) . . ?
C00N C00I H00I 119.7 . . ?
C00U C00I H00I 119.7 . . ?
C00U C00I C00N 120.6(9) . . ?
H00A C00J H00B 109.5 . . ?
H00A C00J H00C 109.5 . . ?
H00B C00J H00C 109.5 . . ?
C01O C00J H00A 109.5 . . ?
C01O C00J H00B 109.5 . . ?
C01O C00J H00C 109.5 . . ?
H00D C00K H00E 109.5 . . ?
H00D C00K H00F 109.5 . . ?
H00E C00K H00F 109.5 . . ?
C00V C00K H00D 109.5 . . ?
C00V C00K H00E 109.5 . . ?
C00V C00K H00F 109.5 . . ?
C015 C00L P00F 115.4(6) . . ?
C017 C00L P00F 127.5(7) . . ?
C017 C00L C015 116.9(8) . . ?
C019 C00M H00M 119.5 . . ?
C019 C00M C02B 120.9(11) . . ?
C02B C00M H00M 119.5 . . ?
C00I C00N P008 118.6(7) . . ?
C00P C00N P008 123.2(7) . . ?
C00P C00N C00I 118.1(8) . . ?
H00G C00O H00H 109.5 . . ?
H00G C00O H00J 109.5 . . ?
H00H C00O H00J 109.5 . . ?
C022 C00O H00G 109.5 . . ?
C022 C00O H00H 109.5 . . ?
C022 C00O H00J 109.5 . . ?
C00N C00P H00P 119.3 . . ?
C01S C00P C00N 121.3(9) . . ?
C01S C00P H00P 119.3 . . ?
C00Y C00Q H00Q 120.0 . . ?
C024 C00Q H00Q 120.0 . . ?
C024 C00Q C00Y 120.0(9) . . ?
H00K C00S H00L 107.6 . . ?
C011 C00S H00K 108.6 . . ?
C011 C00S H00L 108.6 . . ?
C011 C00S C022 114.6(7) . . ?
C022 C00S H00K 108.6 . . ?
C022 C00S H00L 108.6 . . ?
C013 C00T P00F 122.8(7) . . ?
C013 C00T C01G 119.2(9) . . ?
C01G C00T P00F 118.0(7) . . ?
C00I C00U H00U 120.3 . . ?
C01U C00U C00I 119.5(9) . . ?
C01U C00U H00U 120.3 . . ?
P00A C00V H00V 109.5 . . ?
C00K C00V P00A 108.7(6) . . ?
C00K C00V H00V 109.5 . . ?
C00K C00V C014 112.1(7) . . ?
C014 C00V P00A 107.5(5) . . ?
C014 C00V H00V 109.5 . . ?
H00N C00W H00O 109.5 . . ?
H00N C00W H00R 109.5 . . ?
H00O C00W H00R 109.5 . . ?
C010 C00W H00N 109.5 . . ?
C010 C00W H00O 109.5 . . ?
C010 C00W H00R 109.5 . . ?
C028 C00X H00X 120.7 . . ?
C02K C00X H00X 120.7 . . ?
C02K C00X C028 118.5(10) . . ?
C00Q C00Y H00Y 119.5 . . ?
C00Q C00Y C01H 120.9(8) . . ?
C01H C00Y H00Y 119.5 . . ?
H00S C00Z H00T 109.5 . . ?
H00S C00Z H00W 109.5 . . ?
H00T C00Z H00W 109.5 . . ?
C012 C00Z H00S 109.5 . . ?
C012 C00Z H00T 109.5 . . ?
C012 C00Z H00W 109.5 . . ?
P009 C010 H010 107.8 . . ?
C00W C010 P009 113.6(6) . . ?
C00W C010 H010 107.8 . . ?
C00W C010 C037 113.2(7) . . ?
C037 C010 P009 106.3(5) . . ?
C037 C010 H010 107.8 . . ?
P00E C011 H011 109.2 . . ?
C00S C011 P00E 106.4(6) . . ?
C00S C011 H011 109.2 . . ?
C02A C011 P00E 110.2(7) . . ?
C02A C011 C00S 112.7(8) . . ?
C02A C011 H011 109.2 . . ?
P008 C012 H012 107.7 . . ?
C00Z C012 P008 116.8(6) . . ?
C00Z C012 H012 107.7 . . ?
C00Z C012 C014 111.5(7) . . ?
C014 C012 P008 105.1(5) . . ?
C014 C012 H012 107.7 . . ?
C00T C013 H013 119.9 . . ?
C01R C013 C00T 120.3(8) . . ?
C01R C013 H013 119.9 . . ?
C00V C014 H01A 108.7 . . ?
C00V C014 H01B 108.7 . . ?
C012 C014 C00V 114.1(6) . . ?
C012 C014 H01A 108.7 . . ?
C012 C014 H01B 108.7 . . ?
H01A C014 H01B 107.6 . . ?
C00L C015 H015 118.8 . . ?
C02Z C015 C00L 122.4(9) . . ?
C02Z C015 H015 118.8 . . ?
C01Z C016 H016 120.1 . . ?
C01Z C016 C02D 119.8(10) . . ?
C02D C016 H016 120.1 . . ?
C00L C017 H017 119.5 . . ?
C00L C017 C025 121.1(9) . . ?
C025 C017 H017 119.5 . . ?
C01J C018 H018 119.7 . . ?
C036 C018 H018 119.7 . . ?
C036 C018 C01J 120.6(9) . . ?
C00M C019 P00G 125.1(8) . . ?
C00M C019 C02J 118.7(9) . . ?
C02J C019 P00G 116.2(7) . . ?
C02C C01A P00A 122.3(8) . . ?
C02C C01A C02R 119.1(9) . . ?
C02R C01A P00A 118.5(8) . . ?
C02E C01B H01C 120.0 . . ?
C02E C01B C02J 119.9(11) . . ?
C02J C01B H01C 120.0 . . ?
C01K C01C H01D 119.7 . . ?
C01K C01C C02O 120.5(10) . . ?
C02O C01C H01D 119.7 . . ?
C01T C01D H01E 120.4 . . ?
C026 C01D H01E 120.4 . . ?
C026 C01D C01T 119.1(10) . . ?
C01Q C01E H01F 119.9 . . ?
C01Q C01E C02U 120.2(10) . . ?
C02U C01E H01F 119.9 . . ?
C01P C01F H01G 119.9 . . ?
C02M C01F H01G 119.9 . . ?
C02M C01F C01P 120.1(10) . . ?
C00T C01G H01H 120.1 . . ?
C00T C01G C023 119.8(9) . . ?
C023 C01G H01H 120.1 . . ?
C00Y C01H P00B 117.2(6) . . ?
C00Y C01H C01L 118.0(8) . . ?
C01L C01H P00B 124.7(7) . . ?
C027 C01I H01I 120.2 . . ?
C027 C01I C02C 119.7(14) . . ?
C02C C01I H01I 120.2 . . ?
C018 C01J P009 117.4(7) . . ?
C02N C01J P009 124.8(7) . . ?
C02N C01J C018 117.7(8) . . ?
C01C C01K H01K 119.6 . . ?
C034 C01K C01C 120.8(11) . . ?
C034 C01K H01K 119.6 . . ?
C01H C01L H01L 119.5 . . ?
C02Q C01L C01H 121.0(10) . . ?
C02Q C01L H01L 119.5 . . ?
C020 C01N H01N 120.4 . . ?
C02G C01N H01N 120.4 . . ?
C02G C01N C020 119.2(10) . . ?
P00F C01O H01O 109.6 . . ?
C00J C01O P00F 107.9(6) . . ?
C00J C01O H01O 109.6 . . ?
C037 C01O P00F 107.3(6) . . ?
C037 C01O C00J 112.7(8) . . ?
C037 C01O H01O 109.6 . . ?
C01F C01P H01P 119.6 . . ?
C02H C01P C01F 120.9(10) . . ?
C02H C01P H01P 119.6 . . ?
C01E C01Q H01Q 119.8 . . ?
C01E C01Q C02L 120.4(10) . . ?
C02L C01Q H01Q 119.8 . . ?
C013 C01R H01R 119.8 . . ?
C013 C01R C02X 120.4(9) . . ?
C02X C01R H01R 119.8 . . ?
C00P C01S H01S 120.4 . . ?
C01U C01S C00P 119.3(9) . . ?
C01U C01S H01S 120.4 . . ?
C01D C01T H01T 120.0 . . ?
C020 C01T C01D 120.0(9) . . ?
C020 C01T H01T 120.0 . . ?
C00U C01U H01U 119.4 . . ?
C01S C01U C00U 121.2(9) . . ?
C01S C01U H01U 119.4 . . ?
C021 C01X H01X 119.5 . . ?
C021 C01X C02U 121.0(9) . . ?
C02U C01X H01X 119.5 . . ?
C029 C01Y P00A 124.1(7) . . ?
C029 C01Y C02H 118.3(9) . . ?
C02H C01Y P00A 117.6(7) . . ?
C016 C01Z H01Z 119.9 . . ?
C016 C01Z C02K 120.1(9) . . ?
C02K C01Z H01Z 119.9 . . ?
C01N C020 H020 119.3 . . ?
C01T C020 C01N 121.5(10) . . ?
C01T C020 H020 119.3 . . ?
C01X C021 P00B 120.2(7) . . ?
C01X C021 C02L 118.5(9) . . ?
C02L C021 P00B 120.6(7) . . ?
P00B C022 H022 106.9 . . ?
C00O C022 P00B 114.7(6) . . ?
C00O C022 C00S 112.7(7) . . ?
C00O C022 H022 106.9 . . ?
C00S C022 P00B 108.2(6) . . ?
C00S C022 H022 106.9 . . ?
C01G C023 H023 119.5 . . ?
C02X C023 C01G 121.0(9) . . ?
C02X C023 H023 119.5 . . ?
C00Q C024 H024 120.0 . . ?
C00Q C024 C02Q 119.9(9) . . ?
C02Q C024 H024 120.0 . . ?
C017 C025 H025 119.7 . . ?
C032 C025 C017 120.5(9) . . ?
C032 C025 H025 119.7 . . ?
C01D C026 H026 119.7 . . ?
C01D C026 C02G 120.6(9) . . ?
C02G C026 H026 119.7 . . ?
C01I C027 H027 119.8 . . ?
C02W C027 C01I 120.3(11) . . ?
C02W C027 H027 119.8 . . ?
C00X C028 H028 119.3 . . ?
C02D C028 C00X 121.3(11) . . ?
C02D C028 H028 119.3 . . ?
C01Y C029 H029 119.6 . . ?
C01Y C029 C02M 120.9(10) . . ?
C02M C029 H029 119.6 . . ?
C011 C02A H02A 109.5 . . ?
C011 C02A H02B 109.5 . . ?
C011 C02A H02C 109.5 . . ?
H02A C02A H02B 109.5 . . ?
H02A C02A H02C 109.5 . . ?
H02B C02A H02C 109.5 . . ?
C00M C02B H02D 120.1 . . ?
C02E C02B C00M 119.8(11) . . ?
C02E C02B H02D 120.1 . . ?
C01A C02C C01I 120.0(13) . . ?
C01A C02C H02E 120.0 . . ?
C01I C02C H02E 120.0 . . ?
C016 C02D H02F 119.6 . . ?
C028 C02D C016 120.8(10) . . ?
C028 C02D H02F 119.6 . . ?
C01B C02E C02B 120.5(9) . . ?
C01B C02E H02G 119.8 . . ?
C02B C02E H02G 119.8 . . ?
C031 C02F H02H 120.0 . . ?
C031 C02F C036 119.9(9) . . ?
C036 C02F H02H 120.0 . . ?
C01N C02G P009 121.7(7) . . ?
C01N C02G C026 119.5(8) . . ?
C026 C02G P009 118.0(7) . . ?
C01P C02H C01Y 120.6(10) . . ?
C01P C02H H02I 119.7 . . ?
C01Y C02H H02I 119.7 . . ?
H02K C02I H02O 109.5 . . ?
H02K C02I H02S 109.5 . . ?
H02O C02I H02S 109.5 . . ?
C03J C02I H02K 109.5 . . ?
C03J C02I H02O 109.5 . . ?
C03J C02I H02S 109.5 . . ?
C019 C02J H02J 119.9 . . ?
C01B C02J C019 120.2(10) . . ?
C01B C02J H02J 119.9 . . ?
C00X C02K P008 118.2(7) . . ?
C01Z C02K P008 122.0(6) . . ?
C01Z C02K C00X 119.4(8) . . ?
C01Q C02L C021 120.7(10) . . ?
C01Q C02L H02L 119.6 . . ?
C021 C02L H02L 119.6 . . ?
C01F C02M C029 119.2(10) . . ?
C01F C02M H02M 120.4 . . ?
C029 C02M H02M 120.4 . . ?
C01J C02N H02N 119.0 . . ?
C01J C02N C031 122.0(9) . . ?
C031 C02N H02N 119.0 . . ?
C01C C02O P00E 118.6(7) . . ?
C01C C02O C02P 118.5(10) . . ?
C02P C02O P00E 122.9(8) . . ?
C02O C02P H02P 120.0 . . ?
C043 C02P C02O 120.0(12) . . ?
C043 C02P H02P 120.0 . . ?
C01L C02Q C024 120.1(10) . . ?
C01L C02Q H02Q 119.9 . . ?
C024 C02Q H02Q 119.9 . . ?
C01A C02R H02R 120.3 . . ?
C01A C02R C02W 119.4(13) . . ?
C02W C02R H02R 120.3 . . ?
C035 C02T P00G 125(2) . . ?
C035 C02T C047 123(3) . . ?
C047 C02T P00G 112(2) . . ?
C01E C02U C01X 119.1(10) . . ?
C01E C02U H02U 120.4 . . ?
C01X C02U H02U 120.4 . . ?
O00H C02V H02T 109.9 . . ?
O00H C02V H02V 109.9 . . ?
O00H C02V C02Y 109.0(9) . . ?
H02T C02V H02V 108.3 . . ?
C02Y C02V H02T 109.9 . . ?
C02Y C02V H02V 109.9 . . ?
C027 C02W C02R 121.4(15) . . ?
C027 C02W H02W 119.3 . . ?
C02R C02W H02W 119.3 . . ?
C01R C02X H02X 120.4 . . ?
C023 C02X C01R 119.2(9) . . ?
C023 C02X H02X 120.4 . . ?
C02V C02Y H02Y 109.5 . . ?
C02V C02Y H 109.5 . . ?
C02V C02Y HA 109.5 . . ?
H02Y C02Y H 109.5 . . ?
H02Y C02Y HA 109.5 . . ?
H C02Y HA 109.5 . . ?
C015 C02Z H02Z 120.4 . . ?
C015 C02Z C032 119.1(10) . . ?
C032 C02Z H02Z 120.4 . . ?
P00D C030 H030 109.3 . . ?
P00D C030 H03A 100.6 . . ?
C03A C030 P00D 101.8(13) . . ?
C03A C030 H030 109.3 . . ?
C03B C030 P00D 114.5(7) . . ?
C03B C030 H030 109.3 . . ?
C03B C030 H03A 100.6 . . ?
C03B C030 C03A 112.3(12) . . ?
C20 C030 P00D 128.0(18) . . ?
C20 C030 H03A 100.6 . . ?
C20 C030 C03B 107.2(17) . . ?
C02F C031 C02N 119.5(10) . . ?
C02F C031 H031 120.3 . . ?
C02N C031 H031 120.3 . . ?
C025 C032 C02Z 119.9(10) . . ?
C025 C032 H032 120.1 . . ?
C02Z C032 H032 120.1 . . ?
C01K C034 H034 120.2 . . ?
C01K C034 C043 119.7(10) . . ?
C043 C034 H034 120.2 . . ?
C02T C035 H035 119.8 . . ?
C02T C035 C03E 120(3) . . ?
C03E C035 H035 119.8 . . ?
C018 C036 H036 119.9 . . ?
C02F C036 C018 120.2(9) . . ?
C02F C036 H036 119.9 . . ?
C010 C037 H03B 108.5 . . ?
C010 C037 H03C 108.5 . . ?
C01O C037 C010 115.2(7) . . ?
C01O C037 H03B 108.5 . . ?
C01O C037 H03C 108.5 . . ?
H03B C037 H03C 107.5 . . ?
C039 C038 P00D 121.7(13) . . ?
C03P C038 P00D 120.7(14) . . ?
C03P C038 C039 117.4(17) . . ?
C038 C039 H039 120.4 . . ?
C03X C039 C038 119.2(17) . . ?
C03X C039 H039 120.4 . . ?
C030 C03A H03D 109.5 . . ?
C030 C03A H03E 109.5 . . ?
C030 C03A H03F 109.5 . . ?
H03D C03A H03E 109.5 . . ?
H03D C03A H03F 109.5 . . ?
H03E C03A H03F 109.5 . . ?
C030 C03B H03G 108.1 . . ?
C030 C03B H03H 108.1 . . ?
H03G C03B H03H 107.3 . . ?
C03O C03B C030 117.0(11) . . ?
C03O C03B H03G 108.1 . . ?
C03O C03B H03H 108.1 . . ?
H03I C03C H03J 109.5 . . ?
H03I C03C H03K 109.5 . . ?
H03J C03C H03K 109.5 . . ?
C03O C03C H03I 109.5 . . ?
C03O C03C H03J 109.5 . . ?
C03O C03C H03K 109.5 . . ?
C035 C03E H03L 121.2 . . ?
C035 C03E C044 118(3) . . ?
C044 C03E H03L 121.2 . . ?
O00H C03J C02I 108.9(10) . . ?
O00H C03J H03R 109.9 . . ?
O00H C03J H03S 109.9 . . ?
C02I C03J H03R 109.9 . . ?
C02I C03J H03S 109.9 . . ?
H03R C03J H03S 108.3 . . ?
P00G C03O H03O 106.8 . . ?
C03B C03O P00G 111.3(8) . . ?
C03B C03O C03C 108.6(11) . . ?
C03B C03O H03O 106.8 . . ?
C03C C03O P00G 116.1(8) . . ?
C03C C03O H03O 106.8 . . ?
C038 C03P H03P 118.9 . . ?
C04B C03P C038 122.2(19) . . ?
C04B C03P H03P 118.9 . . ?
C039 C03X H03X 118.7 . . ?
C048 C03X C039 122.6(19) . . ?
C048 C03X H03X 118.7 . . ?
C03Z C041 H041 120.0 . . ?
C03Z C041 C040 120.0 . . ?
C040 C041 H041 120.0 . . ?
C041 C03Z H03Z 120.0 . . ?
C041 C03Z C03N 120.0 . . ?
C03N C03Z H03Z 120.0 . . ?
C03Z C03N H03N 120.0 . . ?
C03Z C03N C03G 120.0 . . ?
C03G C03N H03N 120.0 . . ?
C03N C03G P00E 124.3(11) . . ?
C03N C03G C03I 120.0 . . ?
C03I C03G P00E 115.7(11) . . ?
C03G C03I H03M 120.0 . . ?
C03G C03I C040 120.0 . . ?
C040 C03I H03M 120.0 . . ?
C041 C040 H040 120.0 . . ?
C03I C040 C041 120.0 . . ?
C03I C040 H040 120.0 . . ?
C02P C043 C034 120.5(11) . . ?
C02P C043 H043 119.8 . . ?
C034 C043 H043 119.8 . . ?
C03E C044 H044 118.9 . . ?
C04A C044 C03E 122(3) . . ?
C04A C044 H044 118.9 . . ?
C02T C047 H047 121.9 . . ?
C02T C047 C04A 116(3) . . ?
C04A C047 H047 121.9 . . ?
C03X C048 H048 120.4 . . ?
C03X C048 C04B 119.2(19) . . ?
C04B C048 H048 120.4 . . ?
C044 C04A C047 120(3) . . ?
C044 C04A H04A 120.1 . . ?
C047 C04A H04A 120.1 . . ?
C03P C04B C048 119.4(18) . . ?
C03P C04B H04B 120.3 . . ?
C048 C04B H04B 120.3 . . ?
C44 C16 H16 120.0 . . ?
C44 C16 C19 120.0 . . ?
C19 C16 H16 120.0 . . ?
C16 C44 H44 120.0 . . ?
C16 C44 C046 120.0 . . ?
C046 C44 H44 120.0 . . ?
C44 C046 H046 120.0 . . ?
C03H C046 C44 120.0 . . ?
C03H C046 H046 120.0 . . ?
C046 C03H H03Q 120.0 . . ?
C03V C03H C046 120.0 . . ?
C03V C03H H03Q 120.0 . . ?
C03H C03V P00D 120.2(6) . . ?
C03H C03V C19 120.0 . . ?
C19 C03V P00D 119.8(6) . . ?
C16 C19 H19 120.0 . . ?
C03V C19 C16 120.0 . . ?
C03V C19 H19 120.0 . . ?
Cl00 Ag1 Pt2 113.5(3) . . ?
P00F Ag1 Cl00 120.0(4) . . ?
P00F Ag1 Pt2 125.5(5) . . ?
P00F Ag1 Ag4 134.1(3) . . ?
P00F Ag1 Ag8 166.3(3) . . ?
Ag4 Ag1 Cl00 71.9(3) . . ?
Ag4 Ag1 Pt2 56.0(2) . . ?
Ag4 Ag1 Ag8 59.3(3) . . ?
Ag8 Ag1 Cl00 63.1(3) . . ?
Ag8 Ag1 Pt2 56.2(3) . . ?
P00D Pt2 Ag1 150.5(4) . . ?
P00D Pt2 Ag4 93.8(5) . . ?
P00D Pt2 Ag8 96.7(4) . . ?
P00G Pt2 P00D 98.6(2) . . ?
P00G Pt2 Ag1 109.6(5) . . ?
P00G Pt2 Ag4 164.6(5) . . ?
P00G Pt2 Ag8 124.6(4) . . ?
Ag4 Pt2 Ag1 60.1(2) . . ?
Ag4 Pt2 Ag8 62.2(3) . . ?
Ag8 Pt2 Ag1 60.2(3) . . ?
P00E Ag4 Ag1 123.3(5) . . ?
P00E Ag4 Pt2 159.6(3) . . ?
P00E Ag4 Ag8 141.2(4) . . ?
Pt2 Ag4 Ag1 63.9(2) . . ?
Pt2 Ag4 Ag8 59.1(3) . . ?
Ag8 Ag4 Ag1 60.5(3) . . ?
P00A Ag8 Ag1 128.5(5) . . ?
P00A Ag8 Pt2 141.5(5) . . ?
P00A Ag8 Ag4 158.8(5) . . ?
Pt2 Ag8 Ag1 63.6(3) . . ?
Pt2 Ag8 Ag4 58.7(3) . . ?
Ag4 Ag8 Ag1 60.2(3) . . ?
F2 Sb1 F1 88.0(11) . . ?
F2 Sb1 F10 87.7(12) . . ?
F2 Sb1 F11 176.1(14) . . ?
F2 Sb1 F12 89.3(12) . . ?
F10 Sb1 F1 84.9(10) . . ?
F10 Sb1 F11 89.0(10) . . ?
F10 Sb1 F12 171.6(11) . . ?
F11 Sb1 F1 89.5(10) . . ?
F11 Sb1 F12 93.7(10) . . ?
F12 Sb1 F1 87.2(10) . . ?
F13 Sb1 F1 178.6(11) . . ?
F13 Sb1 F2 90.9(12) . . ?
F13 Sb1 F10 96.0(11) . . ?
F13 Sb1 F11 91.6(11) . . ?
F13 Sb1 F12 91.9(11) . . ?
C3 C2 P00D 123.1(12) . . ?
C3 C2 C7 119.6(15) . . ?
C7 C2 P00D 117.1(12) . . ?
C2 C3 H3 120.5 . . ?
C2 C3 C4 118.9(16) . . ?
C4 C3 H3 120.5 . . ?
C3 C4 H4 119.3 . . ?
C5 C4 C3 121.5(16) . . ?
C5 C4 H4 119.3 . . ?
C4 C5 H5 120.4 . . ?
C4 C5 C6 119.3(16) . . ?
C6 C5 H5 120.4 . . ?
C5 C6 H6 120.0 . . ?
C7 C6 C5 119.9(16) . . ?
C7 C6 H6 120.0 . . ?
C2 C7 H7 119.6 . . ?
C6 C7 C2 120.7(16) . . ?
C6 C7 H7 119.6 . . ?
Cl1 C1 Cl3 110.7(17) . . ?
Cl1 C1 H1F 109.5 . . ?
Cl1 C1 H1K 109.5 . . ?
Cl3 C1 H1F 109.5 . . ?
Cl3 C1 H1K 109.5 . . ?
H1F C1 H1K 108.1 . . ?
C9 O2 C10 134(3) . . ?
H8A C8 H8B 109.5 . . ?
H8A C8 H8C 109.5 . . ?
H8B C8 H8C 109.5 . . ?
C9 C8 H8A 109.5 . . ?
C9 C8 H8B 109.5 . . ?
C9 C8 H8C 109.5 . . ?
O2 C9 C8 116(2) . . ?
O2 C9 H9A 108.2 . . ?
O2 C9 H9B 108.2 . . ?
C8 C9 H9A 108.2 . . ?
C8 C9 H9B 108.2 . . ?
H9A C9 H9B 107.4 . . ?
O2 C10 H10A 109.1 . . ?
O2 C10 H10B 109.1 . . ?
O2 C10 C11 112(3) . . ?
H10A C10 H10B 107.9 . . ?
C11 C10 H10A 109.1 . . ?
C11 C10 H10B 109.1 . . ?
C10 C11 H11A 109.5 . . ?
C10 C11 H11B 109.5 . . ?
C10 C11 H11C 109.4 . . ?
H11A C11 H11B 109.5 . . ?
H11A C11 H11C 109.5 . . ?
H11B C11 H11C 109.5 . . ?
F3 Sb2 F4 92.1(11) . . ?
F3 Sb2 F5 97.2(12) . . ?
F3 Sb2 F6 87.4(10) . . ?
F3 Sb2 F7 89.7(11) . . ?
F3 Sb2 F8 173.1(13) . . ?
F4 Sb2 F6 176.4(11) . . ?
F4 Sb2 F7 93.3(11) . . ?
F4 Sb2 F8 93.3(12) . . ?
F5 Sb2 F4 88.8(10) . . ?
F5 Sb2 F6 87.7(10) . . ?
F5 Sb2 F7 172.7(13) . . ?
F5 Sb2 F8 87.3(11) . . ?
F7 Sb2 F6 90.3(10) . . ?
F7 Sb2 F8 85.7(12) . . ?
F8 Sb2 F6 87.5(11) . . ?
C13 C12 H12 119.7 . . ?
C18 C12 H12 119.7 . . ?
C18 C12 C13 120.5(16) . . ?
C12 C13 H13 120.1 . . ?
C14 C13 C12 119.8(16) . . ?
C14 C13 H13 120.1 . . ?
C13 C14 P00D 118.1(13) . . ?
C15 C14 P00D 121.8(13) . . ?
C15 C14 C13 119.7(16) . . ?
C14 C15 H15 119.7 . . ?
C14 C15 C17 120.7(16) . . ?
C17 C15 H15 119.7 . . ?
C15 C17 H17 120.1 . . ?
C18 C17 C15 119.9(15) . . ?
C18 C17 H17 120.1 . . ?
C12 C18 H18 120.3 . . ?
C17 C18 C12 119.4(16) . . ?
C17 C18 H18 120.3 . . ?
C030 C20 H20A 109.5 . . ?
C030 C20 H20B 109.5 . . ?
C030 C20 H20C 109.5 . . ?
H20A C20 H20B 109.5 . . ?
H20A C20 H20C 109.5 . . ?
H20B C20 H20C 109.5 . . ?
C1B C1A H1A 119.3 . . ?
C1B C1A C1F 121.5(15) . . ?
C1F C1A H1A 119.3 . . ?
C1A C1B H1B 120.4 . . ?
C1C C1B C1A 119.3(15) . . ?
C1C C1B H1B 120.4 . . ?
C1B C1C H1C 120.1 . . ?
C1B C1C C1D 119.9(15) . . ?
C1D C1C H1C 120.1 . . ?
C1C C1D H1D 119.8 . . ?
C1C C1D C1E 120.5(15) . . ?
C1E C1D H1D 119.8 . . ?
C1D C1E H1E 120.0 . . ?
C1F C1E C1D 120.0(14) . . ?
C1F C1E H1E 120.0 . . ?
C1A C1F P00G 118.2(12) . . ?
C1E C1F P00G 122.6(12) . . ?
C1E C1F C1A 118.8(15) . . ?
C1H C1G H1G 121.1 . . ?
C1H C1G C1L 117.9(16) . . ?
C1L C1G H1G 121.1 . . ?
C1G C1H H1H 119.8 . . ?
C1I C1H C1G 120.4(17) . . ?
C1I C1H H1H 119.8 . . ?
C1H C1I H1I 120.1 . . ?
C1H C1I C1J 119.8(16) . . ?
C1J C1I H1I 120.1 . . ?
C1I C1J H1J 118.8 . . ?
C1K C1J C1I 122.3(16) . . ?
C1K C1J H1J 118.8 . . ?
C1J C1K P00E 127.4(14) . . ?
C1J C1K C1L 115.7(14) . . ?
C1L C1K P00E 116.8(12) . . ?
C1G C1L C1K 123.8(16) . . ?
C1G C1L H1L 118.1 . . ?
C1K C1L H1L 118.1 . . ?

loop_
_geom_bond_atom_site_label_1
_geom_bond_atom_site_label_2
_geom_bond_distance
_geom_bond_site_symmetry_2
_geom_bond_publ_flag
Pt01 Ag03 2.7272(16) . ?
Pt01 Ag04 2.8751(13) . ?
Pt01 Ag05 2.6981(9) . ?
Pt01 P00D 2.255(2) . ?
Pt01 P00G 2.308(3) . ?
Ag02 P008 2.500(2) . ?
Ag02 P009 2.483(2) . ?
Ag02 P00B 2.501(2) . ?
Ag02 Cl00 2.695(2) . ?
Ag03 Ag04 2.8442(17) . ?
Ag03 Ag05 2.8315(17) . ?
Ag03 P00A 2.401(3) . ?
Ag03 Cl00 2.696(3) . ?
Ag04 Ag05 2.7876(11) . ?
Ag04 Cl00 2.739(2) . ?
Ag04 P00E 2.444(2) . ?
Ag05 P00F 2.436(2) . ?
Sb06 F00R 1.905(17) . ?
Sb06 F01V 1.904(15) . ?
Sb06 F03S 1.768(17) . ?
Sb06 F049 1.92(2) . ?
Sb06 F18 1.785(18) . ?
Sb06 F9 1.914(18) . ?
Sb07 F02S 1.815(16) . ?
Sb07 F033 1.916(18) . ?
Sb07 F03D 1.819(16) . ?
Sb07 F03F 1.769(18) . ?
Sb07 F03R 1.909(17) . ?
Sb07 F045 1.865(17) . ?
P008 C00N 1.823(8) . ?
P008 C012 1.859(8) . ?
P008 C02K 1.818(9) . ?
P009 C010 1.877(9) . ?
P009 C01J 1.826(8) . ?
P009 C02G 1.833(9) . ?
P00A C00V 1.851(8) . ?
P00A C01A 1.830(8) . ?
P00A C01Y 1.818(9) . ?
P00A Ag8 2.509(11) . ?
P00B C01H 1.821(9) . ?
P00B C021 1.828(9) . ?
P00B C022 1.850(8) . ?
Cl00 Ag1 2.878(10) . ?
P00D C030 1.794(11) . ?
P00D C038 1.91(2) . ?
P00D C03V 1.920(9) . ?
P00D Pt2 2.620(9) . ?
P00D C2 1.771(16) . ?
P00D C14 1.74(2) . ?
P00E C011 1.850(10) . ?
P00E C02O 1.823(10) . ?
P00E C03G 1.788(13) . ?
P00E Ag4 2.480(6) . ?
P00E C1K 1.878(17) . ?
P00F C00L 1.817(9) . ?
P00F C00T 1.820(9) . ?
P00F C01O 1.859(9) . ?
P00F Ag1 2.342(5) . ?
P00G C019 1.828(9) . ?
P00G C02T 1.87(3) . ?
P00G C03O 1.863(10) . ?
P00G Pt2 1.849(8) . ?
P00G C1F 1.841(19) . ?
O00H C02V 1.439(14) . ?
O00H C03J 1.429(15) . ?
C00I H00I 0.9500 . ?
C00I C00N 1.394(12) . ?
C00I C00U 1.385(13) . ?
C00J H00A 0.9800 . ?
C00J H00B 0.9800 . ?
C00J H00C 0.9800 . ?
C00J C01O 1.542(12) . ?
C00K H00D 0.9800 . ?
C00K H00E 0.9800 . ?
C00K H00F 0.9800 . ?
C00K C00V 1.529(12) . ?
C00L C015 1.406(13) . ?
C00L C017 1.375(12) . ?
C00M H00M 0.9500 . ?
C00M C019 1.375(15) . ?
C00M C02B 1.397(15) . ?
C00N C00P 1.389(13) . ?
C00O H00G 0.9800 . ?
C00O H00H 0.9800 . ?
C00O H00J 0.9800 . ?
C00O C022 1.538(12) . ?
C00P H00P 0.9500 . ?
C00P C01S 1.382(13) . ?
C00Q H00Q 0.9500 . ?
C00Q C00Y 1.392(13) . ?
C00Q C024 1.380(15) . ?
C00S H00K 0.9900 . ?
C00S H00L 0.9900 . ?
C00S C011 1.544(12) . ?
C00S C022 1.549(13) . ?
C00T C013 1.390(14) . ?
C00T C01G 1.397(12) . ?
C00U H00U 0.9500 . ?
C00U C01U 1.374(16) . ?
C00V H00V 1.0000 . ?
C00V C014 1.543(11) . ?
C00W H00N 0.9800 . ?
C00W H00O 0.9800 . ?
C00W H00R 0.9800 . ?
C00W C010 1.524(12) . ?
C00X H00X 0.9500 . ?
C00X C028 1.417(14) . ?
C00X C02K 1.412(12) . ?
C00Y H00Y 0.9500 . ?
C00Y C01H 1.393(13) . ?
C00Z H00S 0.9800 . ?
C00Z H00T 0.9800 . ?
C00Z H00W 0.9800 . ?
C00Z C012 1.516(12) . ?
C010 H010 1.0000 . ?
C010 C037 1.545(12) . ?
C011 H011 1.0000 . ?
C011 C02A 1.527(13) . ?
C012 H012 1.0000 . ?
C012 C014 1.535(11) . ?
C013 H013 0.9500 . ?
C013 C01R 1.390(14) . ?
C014 H01A 0.9900 . ?
C014 H01B 0.9900 . ?
C015 H015 0.9500 . ?
C015 C02Z 1.375(14) . ?
C016 H016 0.9500 . ?
C016 C01Z 1.392(14) . ?
C016 C02D 1.399(17) . ?
C017 H017 0.9500 . ?
C017 C025 1.393(14) . ?
C018 H018 0.9500 . ?
C018 C01J 1.404(13) . ?
C018 C036 1.395(13) . ?
C019 C02J 1.408(15) . ?
C01A C02C 1.374(15) . ?
C01A C02R 1.390(14) . ?
C01B H01C 0.9500 . ?
C01B C02E 1.369(18) . ?
C01B C02J 1.400(14) . ?
C01C H01D 0.9500 . ?
C01C C01K 1.379(14) . ?
C01C C02O 1.383(15) . ?
C01D H01E 0.9500 . ?
C01D C01T 1.402(15) . ?
C01D C026 1.390(14) . ?
C01E H01F 0.9500 . ?
C01E C01Q 1.375(17) . ?
C01E C02U 1.392(16) . ?
C01F H01G 0.9500 . ?
C01F C01P 1.377(17) . ?
C01F C02M 1.366(17) . ?
C01G H01H 0.9500 . ?
C01G C023 1.399(14) . ?
C01H C01L 1.402(13) . ?
C01I H01I 0.9500 . ?
C01I C027 1.35(2) . ?
C01I C02C 1.426(16) . ?
C01J C02N 1.378(13) . ?
C01K H01K 0.9500 . ?
C01K C034 1.352(17) . ?
C01L H01L 0.9500 . ?
C01L C02Q 1.380(15) . ?
C01N H01N 0.9500 . ?
C01N C020 1.405(13) . ?
C01N C02G 1.382(13) . ?
C01O H01O 1.0000 . ?
C01O C037 1.537(12) . ?
C01P H01P 0.9500 . ?
C01P C02H 1.365(15) . ?
C01Q H01Q 0.9500 . ?
C01Q C02L 1.380(16) . ?
C01R H01R 0.9500 . ?
C01R C02X 1.398(15) . ?
C01S H01S 0.9500 . ?
C01S C01U 1.366(15) . ?
C01T H01T 0.9500 . ?
C01T C020 1.349(16) . ?
C01U H01U 0.9500 . ?
C01X H01X 0.9500 . ?
C01X C021 1.378(13) . ?
C01X C02U 1.405(14) . ?
C01Y C029 1.375(15) . ?
C01Y C02H 1.399(13) . ?
C01Z H01Z 0.9500 . ?
C01Z C02K 1.401(13) . ?
C020 H020 0.9500 . ?
C021 C02L 1.407(13) . ?
C022 H022 1.0000 . ?
C023 H023 0.9500 . ?
C023 C02X 1.367(16) . ?
C024 H024 0.9500 . ?
C024 C02Q 1.388(17) . ?
C025 H025 0.9500 . ?
C025 C032 1.373(17) . ?
C026 H026 0.9500 . ?
C026 C02G 1.396(14) . ?
C027 H027 0.9500 . ?
C027 C02W 1.35(2) . ?
C028 H028 0.9500 . ?
C028 C02D 1.338(18) . ?
C029 H029 0.9500 . ?
C029 C02M 1.412(15) . ?
C02A H02A 0.9800 . ?
C02A H02B 0.9800 . ?
C02A H02C 0.9800 . ?
C02B H02D 0.9500 . ?
C02B C02E 1.383(18) . ?
C02C H02E 0.9500 . ?
C02D H02F 0.9500 . ?
C02E H02G 0.9500 . ?
C02F H02H 0.9500 . ?
C02F C031 1.380(16) . ?
C02F C036 1.380(15) . ?
C02H H02I 0.9500 . ?
C02I H02K 0.9800 . ?
C02I H02O 0.9800 . ?
C02I H02S 0.9800 . ?
C02I C03J 1.504(18) . ?
C02J H02J 0.9500 . ?
C02L H02L 0.9500 . ?
C02M H02M 0.9500 . ?
C02N H02N 0.9500 . ?
C02N C031 1.396(13) . ?
C02O C02P 1.398(15) . ?
C02P H02P 0.9500 . ?
C02P C043 1.372(16) . ?
C02Q H02Q 0.9500 . ?
C02R H02R 0.9500 . ?
C02R C02W 1.394(17) . ?
C02T C035 1.37(4) . ?
C02T C047 1.39(4) . ?
C02U H02U 0.9500 . ?
C02V H02T 0.9900 . ?
C02V H02V 0.9900 . ?
C02V C02Y 1.518(18) . ?
C02W H02W 0.9500 . ?
C02X H02X 0.9500 . ?
C02Y H02Y 0.9800 . ?
C02Y H 0.9800 . ?
C02Y HA 0.9800 . ?
C02Z H02Z 0.9500 . ?
C02Z C032 1.378(16) . ?
C030 H030 1.0000 . ?
C030 H03A 1.0000 . ?
C030 C03A 1.558(13) . ?
C030 C03B 1.538(15) . ?
C030 C20 1.488(14) . ?
C031 H031 0.9500 . ?
C032 H032 0.9500 . ?
C034 H034 0.9500 . ?
C034 C043 1.386(19) . ?
C035 H035 0.9500 . ?
C035 C03E 1.39(4) . ?
C036 H036 0.9500 . ?
C037 H03B 0.9900 . ?
C037 H03C 0.9900 . ?
C038 C039 1.41(3) . ?
C038 C03P 1.40(2) . ?
C039 H039 0.9500 . ?
C039 C03X 1.40(3) . ?
C03A H03D 0.9800 . ?
C03A H03E 0.9800 . ?
C03A H03F 0.9800 . ?
C03B H03G 0.9900 . ?
C03B H03H 0.9900 . ?
C03B C03O 1.531(17) . ?
C03C H03I 0.9800 . ?
C03C H03J 0.9800 . ?
C03C H03K 0.9800 . ?
C03C C03O 1.546(16) . ?
C03E H03L 0.9500 . ?
C03E C044 1.44(4) . ?
C03J H03R 0.9900 . ?
C03J H03S 0.9900 . ?
C03O H03O 1.0000 . ?
C03P H03P 0.9500 . ?
C03P C04B 1.36(3) . ?
C03X H03X 0.9500 . ?
C03X C048 1.33(3) . ?
C041 H041 0.9500 . ?
C041 C03Z 1.3900 . ?
C041 C040 1.3900 . ?
C03Z H03Z 0.9500 . ?
C03Z C03N 1.3900 . ?
C03N H03N 0.9500 . ?
C03N C03G 1.3900 . ?
C03G C03I 1.3900 . ?
C03I H03M 0.9500 . ?
C03I C040 1.3900 . ?
C040 H040 0.9500 . ?
C043 H043 0.9500 . ?
C044 H044 0.9500 . ?
C044 C04A 1.35(4) . ?
C047 H047 0.9500 . ?
C047 C04A 1.46(4) . ?
C048 H048 0.9500 . ?
C048 C04B 1.42(3) . ?
C04A H04A 0.9500 . ?
C04B H04B 0.9500 . ?
C16 H16 0.9500 . ?
C16 C44 1.3900 . ?
C16 C19 1.3900 . ?
C44 H44 0.9500 . ?
C44 C046 1.3900 . ?
C046 H046 0.9500 . ?
C046 C03H 1.3900 . ?
C03H H03Q 0.9500 . ?
C03H C03V 1.3900 . ?
C03V C19 1.3900 . ?
C19 H19 0.9500 . ?
Ag1 Pt2 2.929(9) . ?
Ag1 Ag4 2.828(10) . ?
Ag1 Ag8 2.836(12) . ?
Pt2 Ag4 2.703(8) . ?
Pt2 Ag8 2.716(12) . ?
Ag4 Ag8 2.800(13) . ?
Sb1 F1 1.927(15) . ?
Sb1 F2 1.847(16) . ?
Sb1 F10 1.849(14) . ?
Sb1 F11 1.853(16) . ?
Sb1 F12 1.855(14) . ?
Sb1 F13 1.782(15) . ?
C2 C3 1.382(15) . ?
C2 C7 1.385(15) . ?
C3 H3 0.9500 . ?
C3 C4 1.384(16) . ?
C4 H4 0.9500 . ?
C4 C5 1.375(16) . ?
C5 H5 0.9500 . ?
C5 C6 1.378(16) . ?
C6 H6 0.9500 . ?
C6 C7 1.375(15) . ?
C7 H7 0.9500 . ?
Cl1 C1 1.72(4) . ?
Cl3 C1 1.758(14) . ?
C1 H1F 0.9900 . ?
C1 H1K 0.9900 . ?
O2 C9 1.41(2) . ?
O2 C10 1.43(2) . ?
C8 H8A 0.9800 . ?
C8 H8B 0.9800 . ?
C8 H8C 0.9800 . ?
C8 C9 1.48(2) . ?
C9 H9A 0.9900 . ?
C9 H9B 0.9900 . ?
C10 H10A 0.9900 . ?
C10 H10B 0.9900 . ?
C10 C11 1.50(2) . ?
C11 H11A 0.9600 . ?
C11 H11B 0.9601 . ?
C11 H11C 0.9600 . ?
Sb2 F3 1.809(15) . ?
Sb2 F4 1.841(15) . ?
Sb2 F5 1.833(15) . ?
Sb2 F6 1.883(15) . ?
Sb2 F7 1.859(15) . ?
Sb2 F8 1.873(16) . ?
C12 H12 0.9500 . ?
C12 C13 1.377(16) . ?
C12 C18 1.375(16) . ?
C13 H13 0.9500 . ?
C13 C14 1.370(16) . ?
C14 C15 1.366(15) . ?
C15 H15 0.9500 . ?
C15 C17 1.375(15) . ?
C17 H17 0.9500 . ?
C17 C18 1.372(16) . ?
C18 H18 0.9500 . ?
C20 H20A 0.9800 . ?
C20 H20B 0.9800 . ?
C20 H20C 0.9800 . ?
C1A H1A 0.9500 . ?
C1A C1B 1.379(15) . ?
C1A C1F 1.382(15) . ?
C1B H1B 0.9500 . ?
C1B C1C 1.377(15) . ?
C1C H1C 0.9500 . ?
C1C C1D 1.378(15) . ?
C1D H1D 0.9500 . ?
C1D C1E 1.383(15) . ?
C1E H1E 0.9500 . ?
C1E C1F 1.379(15) . ?
C1G H1G 0.9500 . ?
C1G C1H 1.358(16) . ?
C1G C1L 1.367(15) . ?
C1H H1H 0.9500 . ?
C1H C1I 1.357(16) . ?
C1I H1I 0.9500 . ?
C1I C1J 1.366(15) . ?
C1J H1J 0.9500 . ?
C1J C1K 1.354(15) . ?
C1K C1L 1.374(15) . ?
C1L H1L 0.9500 . ?

loop_
_geom_torsion_atom_site_label_1
_geom_torsion_atom_site_label_2
_geom_torsion_atom_site_label_3
_geom_torsion_atom_site_label_4
_geom_torsion
_geom_torsion_site_symmetry_1
_geom_torsion_site_symmetry_2
_geom_torsion_site_symmetry_3
_geom_torsion_site_symmetry_4
_geom_torsion_publ_flag
Pt01 P00D C030 C03A -70.0(10) . . . . ?
Pt01 P00D C030 C03B 51.3(10) . . . . ?
Pt01 P00G C019 C00M 130.4(9) . . . . ?
Pt01 P00G C019 C02J -49.8(9) . . . . ?
Pt01 P00G C02T C035 178(2) . . . . ?
Pt01 P00G C02T C047 -2(3) . . . . ?
Pt01 P00G C03O C03B -57.6(10) . . . . ?
Pt01 P00G C03O C03C 177.4(10) . . . . ?
Ag02 P008 C00N C00I 23.1(7) . . . . ?
Ag02 P008 C00N C00P -160.1(6) . . . . ?
Ag02 P008 C012 C00Z 173.2(5) . . . . ?
Ag02 P008 C012 C014 -62.6(5) . . . . ?
Ag02 P008 C02K C00X 81.2(7) . . . . ?
Ag02 P008 C02K C01Z -91.5(7) . . . . ?
Ag02 P009 C010 C00W 178.6(5) . . . . ?
Ag02 P009 C010 C037 -56.3(6) . . . . ?
Ag02 P009 C01J C018 47.9(7) . . . . ?
Ag02 P009 C01J C02N -134.9(7) . . . . ?
Ag02 P009 C02G C01N -101.9(7) . . . . ?
Ag02 P009 C02G C026 67.7(7) . . . . ?
Ag02 P00B C01H C00Y 42.7(7) . . . . ?
Ag02 P00B C01H C01L -137.2(8) . . . . ?
Ag02 P00B C021 C01X 74.5(7) . . . . ?
Ag02 P00B C021 C02L -96.0(7) . . . . ?
Ag02 P00B C022 C00O -179.5(6) . . . . ?
Ag02 P00B C022 C00S -52.7(6) . . . . ?
Ag03 P00A C00V C00K -49.3(6) . . . . ?
Ag03 P00A C00V C014 72.2(5) . . . . ?
Ag03 P00A C01A C02C 163.3(7) . . . . ?
Ag03 P00A C01A C02R -20.6(8) . . . . ?
Ag03 P00A C01Y C029 110.4(8) . . . . ?
Ag03 P00A C01Y C02H -69.1(8) . . . . ?
Ag04 P00E C011 C00S 45.4(6) . . . . ?
Ag04 P00E C011 C02A -77.1(7) . . . . ?
Ag04 P00E C02O C01C -12.2(9) . . . . ?
Ag04 P00E C02O C02P 166.9(8) . . . . ?
Ag04 P00E C03G C03N 156.2(12) . . . . ?
Ag04 P00E C03G C03I -22.3(12) . . . . ?
Ag05 P00F C00L C015 -48.9(8) . . . . ?
Ag05 P00F C00L C017 135.0(8) . . . . ?
Ag05 P00F C00T C013 -169.5(7) . . . . ?
Ag05 P00F C00T C01G 12.9(8) . . . . ?
Ag05 P00F C01O C00J -49.2(7) . . . . ?
Ag05 P00F C01O C037 72.6(7) . . . . ?
P008 C00N C00P C01S -177.3(8) . . . . ?
P008 C012 C014 C00V 163.9(6) . . . . ?
P009 C010 C037 C01O 177.3(6) . . . . ?
P009 C01J C02N C031 -179.0(8) . . . . ?
P00A C00V C014 C012 -174.4(6) . . . . ?
P00A C01A C02C C01I 173.9(9) . . . . ?
P00A C01A C02R C02W -174.4(9) . . . . ?
P00A C01Y C029 C02M 178.0(9) . . . . ?
P00A C01Y C02H C01P -178.9(8) . . . . ?
P00B C01H C01L C02Q 179.4(9) . . . . ?
P00B C021 C02L C01Q 170.6(7) . . . . ?
P00D C030 C03B C03O -74.8(13) . . . . ?
P00D C038 C039 C03X 178.6(16) . . . . ?
P00D C038 C03P C04B -177.9(18) . . . . ?
P00D C03V C19 C16 179.9(10) . . . . ?
P00D C2 C3 C4 176.6(15) . . . . ?
P00D C2 C7 C6 -177.7(17) . . . . ?
P00D C14 C15 C17 -173.8(17) . . . . ?
P00E C02O C02P C043 -178.5(9) . . . . ?
P00E C03G C03I C040 178.5(18) . . . . ?
P00E C1K C1L C1G 178.5(14) . . . . ?
P00F C00L C015 C02Z -177.5(9) . . . . ?
P00F C00L C017 C025 177.9(8) . . . . ?
P00F C00T C013 C01R -178.0(7) . . . . ?
P00F C00T C01G C023 177.3(7) . . . . ?
P00F C01O C037 C010 -178.8(6) . . . . ?
P00G C019 C02J C01B -179.0(8) . . . . ?
P00G C02T C035 C03E -174(2) . . . . ?
P00G C02T C047 C04A 171(2) . . . . ?
C00I C00N C00P C01S -0.5(13) . . . . ?
C00I C00U C01U C01S -1.7(16) . . . . ?
C00J C01O C037 C010 -60.2(10) . . . . ?
C00K C00V C014 C012 -55.0(9) . . . . ?
C00L P00F C00T C013 75.1(8) . . . . ?
C00L P00F C00T C01G -102.5(7) . . . . ?
C00L P00F C01O C00J 77.2(7) . . . . ?
C00L P00F C01O C037 -161.1(6) . . . . ?
C00L C015 C02Z C032 -0.4(18) . . . . ?
C00L C017 C025 C032 -1.4(16) . . . . ?
C00M C019 C02J C01B 0.8(16) . . . . ?
C00M C02B C02E C01B 0.9(17) . . . . ?
C00N P008 C012 C00Z -58.4(7) . . . . ?
C00N P008 C012 C014 65.8(6) . . . . ?
C00N P008 C02K C00X -45.5(7) . . . . ?
C00N P008 C02K C01Z 141.9(7) . . . . ?
C00N C00I C00U C01U 1.2(14) . . . . ?
C00N C00P C01S C01U 0.0(16) . . . . ?
C00P C01S C01U C00U 1.1(17) . . . . ?
C00Q C00Y C01H P00B 179.7(6) . . . . ?
C00Q C00Y C01H C01L -0.4(13) . . . . ?
C00Q C024 C02Q C01L 0.4(18) . . . . ?
C00T P00F C00L C015 67.9(8) . . . . ?
C00T P00F C00L C017 -108.2(9) . . . . ?
C00T P00F C01O C00J -175.4(6) . . . . ?
C00T P00F C01O C037 -53.7(7) . . . . ?
C00T C013 C01R C02X 0.0(14) . . . . ?
C00T C01G C023 C02X 1.7(14) . . . . ?
C00U C00I C00N P008 176.9(7) . . . . ?
C00U C00I C00N C00P -0.1(13) . . . . ?
C00V P00A C01A C02C -77.9(9) . . . . ?
C00V P00A C01A C02R 98.3(8) . . . . ?
C00V P00A C01Y C029 -14.2(9) . . . . ?
C00V P00A C01Y C02H 166.3(7) . . . . ?
C00W C010 C037 C01O -57.3(10) . . . . ?
C00X C028 C02D C016 -3.1(16) . . . . ?
C00Y C00Q C024 C02Q -1.3(16) . . . . ?
C00Y C01H C01L C02Q -0.5(15) . . . . ?
C00Z C012 C014 C00V -68.7(9) . . . . ?
C010 P009 C01J C018 -85.8(7) . . . . ?
C010 P009 C01J C02N 91.4(8) . . . . ?
C010 P009 C02G C01N 27.7(8) . . . . ?
C010 P009 C02G C026 -162.8(7) . . . . ?
C011 P00E C02O C01C -148.2(8) . . . . ?
C011 P00E C02O C02P 30.9(10) . . . . ?
C011 P00E C03G C03N -79.6(15) . . . . ?
C011 P00E C03G C03I 101.9(11) . . . . ?
C011 P00E C1K C1J -90(2) . . . . ?
C011 P00E C1K C1L 92.4(15) . . . . ?
C011 C00S C022 P00B 167.6(6) . . . . ?
C011 C00S C022 C00O -64.5(9) . . . . ?
C012 P008 C00N C00I -104.0(7) . . . . ?
C012 P008 C00N C00P 72.8(8) . . . . ?
C012 P008 C02K C00X -154.0(7) . . . . ?
C012 P008 C02K C01Z 33.4(8) . . . . ?
C013 C00T C01G C023 -0.4(13) . . . . ?
C013 C01R C02X C023 1.2(15) . . . . ?
C015 C00L C017 C025 1.9(14) . . . . ?
C015 C02Z C032 C025 0.9(19) . . . . ?
C016 C01Z C02K P008 171.7(7) . . . . ?
C016 C01Z C02K C00X -0.9(13) . . . . ?
C017 C00L C015 C02Z -1.0(15) . . . . ?
C017 C025 C032 C02Z 0.0(18) . . . . ?
C018 C01J C02N C031 -1.9(14) . . . . ?
C019 P00G C02T C035 -44(3) . . . . ?
C019 P00G C02T C047 136(2) . . . . ?
C019 P00G C03O C03B 177.0(9) . . . . ?
C019 P00G C03O C03C 52.1(12) . . . . ?
C019 P00G Pt2 P00D 149.9(4) . . . . ?
C019 P00G Pt2 Ag1 -21.2(5) . . . . ?
C019 P00G Pt2 Ag4 -66.5(17) . . . . ?
C019 P00G Pt2 Ag8 45.5(7) . . . . ?
C019 P00G C1F C1A 134.9(15) . . . . ?
C019 P00G C1F C1E -52.4(18) . . . . ?
C019 C00M C02B C02E 1.6(18) . . . . ?
C01A P00A C00V C00K -169.7(6) . . . . ?
C01A P00A C00V C014 -48.2(6) . . . . ?
C01A P00A C01Y C029 -123.6(9) . . . . ?
C01A P00A C01Y C02H 57.0(8) . . . . ?
C01A C02R C02W C027 -1.6(18) . . . . ?
C01C C01K C034 C043 0.5(18) . . . . ?
C01C C02O C02P C043 0.6(17) . . . . ?
C01D C01T C020 C01N -0.2(14) . . . . ?
C01D C026 C02G P009 -171.2(7) . . . . ?
C01D C026 C02G C01N -1.4(13) . . . . ?
C01E C01Q C02L C021 1.0(15) . . . . ?
C01F C01P C02H C01Y 0.3(17) . . . . ?
C01G C00T C013 C01R -0.4(13) . . . . ?
C01G C023 C02X C01R -2.0(15) . . . . ?
C01H P00B C021 C01X -47.0(8) . . . . ?
C01H P00B C021 C02L 142.6(7) . . . . ?
C01H P00B C022 C00O -53.7(8) . . . . ?
C01H P00B C022 C00S 73.1(6) . . . . ?
C01H C01L C02Q C024 0.5(18) . . . . ?
C01I C027 C02W C02R 2(2) . . . . ?
C01J P009 C010 C00W -51.5(7) . . . . ?
C01J P009 C010 C037 73.7(6) . . . . ?
C01J P009 C02G C01N 137.3(7) . . . . ?
C01J P009 C02G C026 -53.2(7) . . . . ?
C01J C018 C036 C02F 2.4(13) . . . . ?
C01J C02N C031 C02F 2.6(15) . . . . ?
C01K C01C C02O P00E 179.6(8) . . . . ?
C01K C01C C02O C02P 0.4(15) . . . . ?
C01K C034 C043 C02P 0.6(19) . . . . ?
C01O P00F C00L C015 179.0(7) . . . . ?
C01O P00F C00L C017 2.9(10) . . . . ?
C01O P00F C00T C013 -38.3(8) . . . . ?
C01O P00F C00T C01G 144.1(7) . . . . ?
C01P C01F C02M C029 0.4(18) . . . . ?
C01Q C01E C02U C01X -0.3(16) . . . . ?
C01T C01D C026 C02G 3.1(13) . . . . ?
C01X C021 C02L C01Q 0.0(13) . . . . ?
C01Y P00A C00V C00K 81.7(6) . . . . ?
C01Y P00A C00V C014 -156.8(5) . . . . ?
C01Y P00A C01A C02C 32.2(9) . . . . ?
C01Y P00A C01A C02R -151.7(8) . . . . ?
C01Y C029 C02M C01F 1.6(18) . . . . ?
C01Z C016 C02D C028 2.3(15) . . . . ?
C020 C01N C02G P009 168.3(7) . . . . ?
C020 C01N C02G C026 -1.1(12) . . . . ?
C021 P00B C01H C00Y 161.7(6) . . . . ?
C021 P00B C01H C01L -18.2(9) . . . . ?
C021 P00B C022 C00O 58.7(8) . . . . ?
C021 P00B C022 C00S -174.5(5) . . . . ?
C021 C01X C02U C01E 1.3(15) . . . . ?
C022 P00B C01H C00Y -88.2(7) . . . . ?
C022 P00B C01H C01L 91.9(9) . . . . ?
C022 P00B C021 C01X -156.2(7) . . . . ?
C022 P00B C021 C02L 33.3(8) . . . . ?
C022 C00S C011 P00E -171.8(6) . . . . ?
C022 C00S C011 C02A -51.0(10) . . . . ?
C024 C00Q C00Y C01H 1.2(13) . . . . ?
C026 C01D C01T C020 -2.3(14) . . . . ?
C027 C01I C02C C01A 2.3(18) . . . . ?
C028 C00X C02K P008 -172.7(7) . . . . ?
C028 C00X C02K C01Z 0.2(12) . . . . ?
C029 C01Y C02H C01P 1.6(15) . . . . ?
C02B C00M C019 P00G 177.4(9) . . . . ?
C02B C00M C019 C02J -2.4(16) . . . . ?
C02C C01A C02R C02W 1.9(15) . . . . ?
C02C C01I C027 C02W -2(2) . . . . ?
C02D C016 C01Z C02K -0.2(13) . . . . ?
C02E C01B C02J C019 1.6(16) . . . . ?
C02G P009 C010 C00W 58.7(7) . . . . ?
C02G P009 C010 C037 -176.1(6) . . . . ?
C02G P009 C01J C018 162.3(6) . . . . ?
C02G P009 C01J C02N -20.6(9) . . . . ?
C02G C01N C020 C01T 1.9(13) . . . . ?
C02H C01Y C029 C02M -2.6(16) . . . . ?
C02J C01B C02E C02B -2.4(17) . . . . ?
C02K P008 C00N C00I 145.8(7) . . . . ?
C02K P008 C00N C00P -37.5(8) . . . . ?
C02K P008 C012 C00Z 51.1(7) . . . . ?
C02K P008 C012 C014 175.3(5) . . . . ?
C02K C00X C028 C02D 1.8(15) . . . . ?
C02M C01F C01P C02H -1.3(18) . . . . ?
C02O P00E C011 C00S 179.1(5) . . . . ?
C02O P00E C011 C02A 56.7(7) . . . . ?
C02O P00E C03G C03N 28.5(17) . . . . ?
C02O P00E C03G C03I -150.0(10) . . . . ?
C02O P00E C1K C1J 22(2) . . . . ?
C02O P00E C1K C1L -155.1(14) . . . . ?
C02O C01C C01K C034 -1.0(16) . . . . ?
C02O C02P C043 C034 -1.1(19) . . . . ?
C02R C01A C02C C01I -2.3(16) . . . . ?
C02T P00G C019 C00M -8.2(15) . . . . ?
C02T P00G C019 C02J 171.6(13) . . . . ?
C02T P00G C03O C03B 67.3(14) . . . . ?
C02T P00G C03O C03C -57.6(15) . . . . ?
C02T C035 C03E C044 -1(4) . . . . ?
C02T C047 C04A C044 7(4) . . . . ?
C02U C01E C01Q C02L -0.8(16) . . . . ?
C02U C01X C021 P00B -171.7(8) . . . . ?
C02U C01X C021 C02L -1.1(13) . . . . ?
C02V O00H C03J C02I 175.3(9) . . . . ?
C030 P00D C2 C3 25.3(17) . . . . ?
C030 P00D C2 C7 -158.4(13) . . . . ?
C030 P00D C14 C13 -99.4(15) . . . . ?
C030 P00D C14 C15 73.7(17) . . . . ?
C030 C03B C03O P00G 78.3(12) . . . . ?
C030 C03B C03O C03C -152.7(11) . . . . ?
C031 C02F C036 C018 -1.7(14) . . . . ?
C035 C02T C047 C04A -8(5) . . . . ?
C035 C03E C044 C04A 0(4) . . . . ?
C036 C018 C01J P009 176.8(6) . . . . ?
C036 C018 C01J C02N -0.6(12) . . . . ?
C036 C02F C031 C02N -0.7(15) . . . . ?
C038 P00D C030 C03A 53.3(11) . . . . ?
C038 P00D C030 C03B 174.7(10) . . . . ?
C038 C039 C03X C048 -2(3) . . . . ?
C038 C03P C04B C048 1(3) . . . . ?
C039 C038 C03P C04B -3(3) . . . . ?
C039 C03X C048 C04B 0(4) . . . . ?
C03A C030 C03B C03O 40.6(18) . . . . ?
C03E C044 C04A C047 -3(4) . . . . ?
C03J O00H C02V C02Y -173.7(9) . . . . ?
C03O P00G C019 C00M -109.9(10) . . . . ?
C03O P00G C019 C02J 69.9(9) . . . . ?
C03O P00G C02T C035 60(3) . . . . ?
C03O P00G C02T C047 -120(2) . . . . ?
C03O P00G Pt2 P00D 30.0(5) . . . . ?
C03O P00G Pt2 Ag1 -141.1(5) . . . . ?
C03O P00G Pt2 Ag4 173.6(16) . . . . ?
C03O P00G Pt2 Ag8 -74.4(8) . . . . ?
C03O P00G C1F C1A -115.4(15) . . . . ?
C03O P00G C1F C1E 57.3(18) . . . . ?
C03P C038 C039 C03X 4(3) . . . . ?
C03X C048 C04B C03P 1(4) . . . . ?
C041 C03Z C03N C03G 0.0 . . . . ?
C03Z C041 C040 C03I 0.0 . . . . ?
C03Z C03N C03G P00E -178(2) . . . . ?
C03Z C03N C03G C03I 0.0 . . . . ?
C03N C03G C03I C040 0.0 . . . . ?
C03G P00E C011 C00S -68.1(8) . . . . ?
C03G P00E C011 C02A 169.5(9) . . . . ?
C03G P00E C02O C01C 110.2(12) . . . . ?
C03G P00E C02O C02P -70.7(13) . . . . ?
C03G C03I C040 C041 0.0 . . . . ?
C040 C041 C03Z C03N 0.0 . . . . ?
C047 C02T C035 C03E 6(5) . . . . ?
C16 C44 C046 C03H 0.0 . . . . ?
C44 C16 C19 C03V 0.0 . . . . ?
C44 C046 C03H C03V 0.0 . . . . ?
C046 C03H C03V P00D -179.9(10) . . . . ?
C046 C03H C03V C19 0.0 . . . . ?
C03H C03V C19 C16 0.0 . . . . ?
C03V P00D C030 C03A 169.9(10) . . . . ?
C03V P00D C030 C03B -68.8(10) . . . . ?
C19 C16 C44 C046 0.0 . . . . ?
Ag1 P00F C00L C015 -50.5(9) . . . . ?
Ag1 P00F C00L C017 133.5(8) . . . . ?
Ag1 P00F C00T C013 -149.4(7) . . . . ?
Ag1 P00F C00T C01G 33.0(8) . . . . ?
Ag1 P00F C01O C00J -65.3(7) . . . . ?
Ag1 P00F C01O C037 56.4(7) . . . . ?
Pt2 P00D C030 C03B 41.3(10) . . . . ?
Pt2 P00D C030 C20 -99(2) . . . . ?
Pt2 P00D C2 C3 -98.0(14) . . . . ?
Pt2 P00D C2 C7 78.3(15) . . . . ?
Pt2 P00D C14 C13 33.3(18) . . . . ?
Pt2 P00D C14 C15 -153.6(13) . . . . ?
Pt2 P00G C019 C00M 119.7(9) . . . . ?
Pt2 P00G C019 C02J -60.5(9) . . . . ?
Pt2 P00G C03O C03B -56.8(11) . . . . ?
Pt2 P00G C03O C03C 178.2(10) . . . . ?
Pt2 P00G C1F C1A 14.3(17) . . . . ?
Pt2 P00G C1F C1E -173.0(16) . . . . ?
Ag4 P00E C011 C00S 42.7(8) . . . . ?
Ag4 P00E C011 C02A -79.8(7) . . . . ?
Ag4 P00E C02O C01C 2.2(9) . . . . ?
Ag4 P00E C02O C02P -178.6(9) . . . . ?
Ag4 P00E C1K C1J 130(2) . . . . ?
Ag4 P00E C1K C1L -47.7(15) . . . . ?
Ag8 P00A C00V C00K -37.5(7) . . . . ?
Ag8 P00A C00V C014 84.0(6) . . . . ?
Ag8 P00A C01A C02C 156.3(8) . . . . ?
Ag8 P00A C01A C02R -27.5(9) . . . . ?
Ag8 P00A C01Y C029 105.4(9) . . . . ?
Ag8 P00A C01Y C02H -74.1(8) . . . . ?
C2 P00D C030 C03B -83.0(11) . . . . ?
C2 P00D C030 C20 137(2) . . . . ?
C2 P00D C14 C13 143.5(16) . . . . ?
C2 P00D C14 C15 -43.5(16) . . . . ?
C2 C3 C4 C5 -1(2) . . . . ?
C3 C2 C7 C6 -1(3) . . . . ?
C3 C4 C5 C6 3(3) . . . . ?
C4 C5 C6 C7 -3(3) . . . . ?
C5 C6 C7 C2 3(3) . . . . ?
C7 C2 C3 C4 0(2) . . . . ?
C9 O2 C10 C11 178(3) . . . . ?
C10 O2 C9 C8 -178(4) . . . . ?
C12 C13 C14 P00D 174.3(19) . . . . ?
C12 C13 C14 C15 1(2) . . . . ?
C13 C12 C18 C17 -2(4) . . . . ?
C13 C14 C15 C17 -1(2) . . . . ?
C14 P00D C030 C03B -176.4(10) . . . . ?
C14 P00D C030 C20 43(2) . . . . ?
C14 P00D C2 C3 134.2(16) . . . . ?
C14 P00D C2 C7 -49.5(16) . . . . ?
C14 C15 C17 C18 -1(2) . . . . ?
C15 C17 C18 C12 2(4) . . . . ?
C18 C12 C13 C14 0(3) . . . . ?
C20 C030 C03B C03O 73(2) . . . . ?
C1A C1B C1C C1D -0.4(19) . . . . ?
C1B C1A C1F P00G 172.3(15) . . . . ?
C1B C1A C1F C1E -1(3) . . . . ?
C1B C1C C1D C1E -1.2(18) . . . . ?
C1C C1D C1E C1F 1.9(18) . . . . ?
C1D C1E C1F P00G -173.6(13) . . . . ?
C1D C1E C1F C1A -1(3) . . . . ?
C1F P00G C019 C00M 6.5(12) . . . . ?
C1F P00G C019 C02J -173.7(9) . . . . ?
C1F P00G C03O C03B 62.5(11) . . . . ?
C1F P00G C03O C03C -62.5(13) . . . . ?
C1F P00G Pt2 P00D -93.4(7) . . . . ?
C1F P00G Pt2 Ag1 95.5(7) . . . . ?
C1F P00G Pt2 Ag4 50.2(18) . . . . ?
C1F P00G Pt2 Ag8 162.2(8) . . . . ?
C1F C1A C1B C1C 1(2) . . . . ?
C1G C1H C1I C1J -2(2) . . . . ?
C1H C1G C1L C1K -0.3(19) . . . . ?
C1H C1I C1J C1K 2(3) . . . . ?
C1I C1J C1K P00E -179(2) . . . . ?
C1I C1J C1K C1L -2(3) . . . . ?
C1J C1K C1L C1G 1(3) . . . . ?
C1K P00E C011 C00S -67.6(8) . . . . ?
C1K P00E C011 C02A 169.9(8) . . . . ?
C1K P00E C02O C01C 96.6(10) . . . . ?
C1K P00E C02O C02P -84.3(11) . . . . ?
C1L C1G C1H C1I 0.9(16) . . . . ?
